data_1550616
loop_
_publ_author_name
'Barluzzi, Luciano'
'Chatelain, Lucile'
'Fadaei-Tirani, Farzaneh'
'Zivkovic, Ivica'
'Mazzanti, Marinella'

_publ_section_title
;
 Facile N-functionalization and strong magnetic communication in a
 diuranium(v) bis-nitride complex
;
_journal_name_full 'Chemical Science'
_journal_paper_doi 10.1039/C8SC05721D
_journal_year 2019
_chemical_formula_moiety 'C73 H162 K2 N2 O26 Si6 U2, 1[C7H8]'
_chemical_formula_sum 'C73 H162 K2 N2 O26 Si6 U2'
_chemical_formula_weight 2206.84
_space_group_crystal_system monoclinic
_space_group_IT_number 4
_space_group_name_Hall 'P 2yb'
_space_group_name_H-M_alt 'P 1 21 1'
_symmetry_space_group_name_Hall 'P 2yb'
_symmetry_space_group_name_H-M 'P 1 21 1'
_atom_sites_solution_hydrogens geom
_atom_sites_solution_primary dual
_atom_sites_solution_secondary difmap
_audit_creation_date 2018-08-29
_audit_creation_method
;
Olex2 1.2
(compiled 2018.05.29 svn.r3508 for OlexSys, GUI svn.r5506)
;
_audit_update_record
;
2018-12-06 deposited with the CCDC.
2019-02-11 downloaded from the CCDC.
;
_cell_angle_alpha 90
_cell_angle_beta 92.306(3)
_cell_angle_gamma 90
_cell_formula_units_Z 2
_cell_length_a 13.9377(5)
_cell_length_b 17.9175(5)
_cell_length_c 22.0849(6)
_cell_measurement_reflns_used 13850
_cell_measurement_temperature 100.00(10)
_cell_measurement_theta_max 73.5020
_cell_measurement_theta_min 3.8170
_cell_volume 5510.8(3)
_computing_cell_refinement 'CrysAlisPro 1.171.38.46 (Rigaku OD, 2015)'
_computing_data_collection 'CrysAlisPro 1.171.38.46 (Rigaku OD, 2015)'
_computing_data_reduction 'CrysAlisPro 1.171.38.46 (Rigaku OD, 2015)'
_computing_molecular_graphics 'Olex2 (Dolomanov et al., 2009)'
_computing_publication_material 'Olex2 (Dolomanov et al., 2009)'
_computing_structure_refinement 'SHELXL-2018/3 (Sheldrick, 2015)'
_computing_structure_solution 'SHELXT (Sheldrick, 2015)'
_diffrn_ambient_environment N~2~
_diffrn_ambient_temperature 100.00(10)
_diffrn_detector 'CCD plate'
_diffrn_detector_area_resol_mean 5.2817
_diffrn_detector_type AtlasS2
_diffrn_measured_fraction_theta_full 0.999
_diffrn_measured_fraction_theta_max 0.985
_diffrn_measurement_details
;
List of Runs (angles in degrees, time in seconds):

  # Type    Start    End  Width  t~exp~   \w     \q     \k     \f   Frames
#--------------------------------------------------------------------------
  1  \w   -110.00 -16.00   1.00   10.00    --  -40.66 -57.00 -90.00   94
  2  \w    -55.00  34.00   1.00   10.00    --  -40.66  38.00-150.00   89
  3  \w    -65.00  32.00   1.00   10.00    --  -40.66  57.00  60.00   97
  4  \w     24.00  82.00   1.00   10.00    --   40.66 -99.00-150.00   58
  5  \w      2.00  65.00   1.00   10.00    --   40.66 -99.00 120.00   63
  6  \w    101.00 174.00   1.00   40.00    --  107.03 125.00 -90.00   73
  7  \w    100.00 172.00   1.00   40.00    --  107.03  30.00  30.00   72
  8  \w     34.00 140.00   1.00   40.00    --  107.03 -77.00-180.00  106
  9  \w     48.00 135.00   1.00   40.00    --  107.03 -30.00 150.00   87
 10  \w     94.00 172.00   1.00   40.00    --  107.03 125.00-150.00   78
 11  \w     89.00 117.00   1.00   40.00    --  107.03-125.00-180.00   28
 12  \w     94.00 155.00   1.00   40.00    --  107.03 125.00-120.00   61
 13  \w     30.00  55.00   1.00   40.00    --  107.03 -94.00-150.00   25
 14  \w     81.00 106.00   1.00   40.00    --  107.03 -94.00-150.00   25
 15  \w     34.00 127.00   1.00   40.00    --  107.03 -45.00 -60.00   93
 16  \w     38.00 119.00   1.00   40.00    --  107.03-125.00  30.00   81
 17  \w     71.00 105.00   1.00   40.00    --  107.03-125.00  90.00   34
 18  \w     81.00 174.00   1.00   40.00    --  107.03  45.00 -30.00   93
;
_diffrn_measurement_device 'four-circle diffractometer'
_diffrn_measurement_device_type 'SuperNova, Dual, Cu at zero, AtlasS2'
_diffrn_measurement_method '\w scans'
_diffrn_orient_matrix_type 'CrysAlisPro convention (1999,Acta A55,543-557)'
_diffrn_orient_matrix_UB_11 0.1085115000
_diffrn_orient_matrix_UB_12 -0.0074012000
_diffrn_orient_matrix_UB_13 0.0147605000
_diffrn_orient_matrix_UB_21 0.0177472000
_diffrn_orient_matrix_UB_22 0.0736428000
_diffrn_orient_matrix_UB_23 -0.0337929000
_diffrn_orient_matrix_UB_31 -0.0116707000
_diffrn_orient_matrix_UB_32 0.0438275000
_diffrn_orient_matrix_UB_33 0.0592802000
_diffrn_radiation_monochromator mirror
_diffrn_radiation_probe x-ray
_diffrn_radiation_type CuK\a
_diffrn_radiation_wavelength 1.54184
_diffrn_reflns_av_R_equivalents 0.0796
_diffrn_reflns_av_unetI/netI 0.0960
_diffrn_reflns_Laue_measured_fraction_full 0.999
_diffrn_reflns_Laue_measured_fraction_max 0.985
_diffrn_reflns_limit_h_max 15
_diffrn_reflns_limit_h_min -17
_diffrn_reflns_limit_k_max 22
_diffrn_reflns_limit_k_min -18
_diffrn_reflns_limit_l_max 27
_diffrn_reflns_limit_l_min -26
_diffrn_reflns_number 39631
_diffrn_reflns_point_group_measured_fraction_full 0.829
_diffrn_reflns_point_group_measured_fraction_max 0.805
_diffrn_reflns_theta_full 67.684
_diffrn_reflns_theta_max 73.911
_diffrn_reflns_theta_min 3.177
_diffrn_source 'micro-focus sealed X-ray tube'
_diffrn_source_type 'SuperNova (Cu) X-ray Source'
_exptl_absorpt_coefficient_mu 10.000
_exptl_absorpt_correction_T_max 0.742
_exptl_absorpt_correction_T_min 0.510
_exptl_absorpt_correction_type analytical
_exptl_absorpt_process_details
;
CrysAlisPro 1.171.38.46 (Rigaku Oxford Diffraction, 2015)
Analytical numeric absorption correction using a multifaceted crystal
model based on expressions derived by R.C. Clark & J.S. Reid.
(Clark, R. C. & Reid, J. S. (1995). Acta Cryst. A51, 887-897)
Empirical absorption correction using spherical harmonics,
implemented in SCALE3 ABSPACK scaling algorithm.
;
_exptl_crystal_colour 'clear intense yellow'
_exptl_crystal_density_diffrn 1.330
_exptl_crystal_description plate
_exptl_crystal_F_000 2256
_exptl_crystal_size_max 0.1
_exptl_crystal_size_mid 0.063
_exptl_crystal_size_min 0.045
_refine_diff_density_max 2.543
_refine_diff_density_min -3.689
_refine_diff_density_rms 0.176
_refine_ls_abs_structure_details
;
 Refined as an inversion twin.
;
_refine_ls_abs_structure_Flack 0.482(11)
_refine_ls_extinction_method none
_refine_ls_goodness_of_fit_ref 1.017
_refine_ls_hydrogen_treatment constr
_refine_ls_matrix_type full
_refine_ls_number_parameters 1182
_refine_ls_number_reflns 17996
_refine_ls_number_restraints 2450
_refine_ls_restrained_S_all 0.968
_refine_ls_R_factor_all 0.0857
_refine_ls_R_factor_gt 0.0640
_refine_ls_shift/su_max 0.001
_refine_ls_shift/su_mean 0.000
_refine_ls_structure_factor_coef Fsqd
_refine_ls_weighting_details 'w=1/[\s^2^(Fo^2^)+(0.1106P)^2^] where P=(Fo^2^+2Fc^2^)/3'
_refine_ls_weighting_scheme calc
_refine_ls_wR_factor_gt 0.1592
_refine_ls_wR_factor_ref 0.1724
_reflns_Friedel_coverage 0.581
_reflns_Friedel_fraction_full 0.647
_reflns_Friedel_fraction_max 0.612
_reflns_number_gt 14700
_reflns_number_total 17996
_reflns_threshold_expression 'I > 2\s(I)'
_cod_data_source_file c8sc05721d2.cif
_cod_data_source_block lb188
_cod_database_code 1550616
_shelx_shelxl_version_number 2018/3
_chemical_oxdiff_formula 'C73 H162 N2 O26 Si6 K2 U2'
_shelx_space_group_comment
;
The symmetry employed for this shelxl refinement is uniquely defined
by the following loop, which should always be used as a source of
symmetry information in preference to the above space-group names.
They are only intended as comments.
;
_reflns_odcompleteness_completeness 99.91
_reflns_odcompleteness_iscentric 1
_reflns_odcompleteness_theta 66.97
_olex2_refinement_description
;
1. Twinned data refinement
 Scales: 0.518(11)
 0.482(11)
2. Fixed Uiso
 At 1.5 times of:
  All C(H,H,H) groups
3. Restrained distances
 C104-C101 = C102-C101 = C103-C101 = C110-C109 = C111-C109 = C112-C109 = C107-
 C105 = C108-C105 = C106-C105 = C69-C70 = C69-C71 = C69-C72 = C61A-C63A = C61A-
 C64A = C61A-C62A = C67A-C65A = C68A-C65A = C66-C65A = C88-C85 = C86-C85 = C87-
 C85 = C83-C81 = C84-C81 = C82-C81 = C8A-C5A = C5A-C7A = C5A-C6A = C92-C89 =
 C91-C89 = C90-C89 = C51-C49 = C50-C49 = C52-C49 = C42-C41 = C44-C41 = C43-C41 =
  C27-C25 = C28-C25 = C26-C25 = C21-C24 = C21-C23 = C21-C22 = C29-C30 = C31-C29
 = C29-C32 = C9-C11 = C12-C9 = C9-C10 = C4B-C1B = C3B-C1B = C2B-C1B = C46-C45 =
 C47-C45 = C48-C45 = C66B-C65B = C67B-C65B = C68B-C65B = C64B-C61B = C62B-C61B =
  C63B-C61B = C7B-C5B = C8B-C5B = C6B-C5B = C3A-C1A = C4A-C1A = C2A-C1A
 1.54 with sigma of 0.01
 C10-C11 \\sim C11-C12 \\sim C12-C10
 with sigma of 0.02
 C28-C26 \\sim C26-C27 \\sim C27-C28
 with sigma of 0.02
 C43-C42 \\sim C42-C44 \\sim C44-C43
 with sigma of 0.02
 C47-C48 \\sim C48-C46 \\sim C46-C47
 with sigma of 0.02
 C52-C51 \\sim C51-C50 \\sim C50-C52
 with sigma of 0.02
 C23-C22 \\sim C22-C24 \\sim C24-C23
 with sigma of 0.02
 C112-C110 \\sim C110-C111 \\sim C111-C112
 with sigma of 0.02
 C104-C103 \\sim C103-C102 \\sim C102-C104
 with sigma of 0.02
 C72-C71 \\sim C71-C70 \\sim C70-C72
 with sigma of 0.02
 C88-C87 \\sim C87-C86 \\sim C86-C88
 with sigma of 0.02
 C106-C107 \\sim C107-C108 \\sim C108-C106
 with sigma of 0.01
 C62A-C64A \\sim C64A-C63A \\sim C63A-C62A
 with sigma of 0.01
 Si1-O3A \\sim Si1-O3B \\sim Si1-O2A \\sim Si1-O2B
 with sigma of 0.02
 O3A-O2A \\sim O3B-O2B \\sim O62A-O63A \\sim O62B-O63B
 with sigma of 0.01
 O3A-C5A \\sim O3B-C5B \\sim O2B-C1B \\sim O2A-C1A \\sim O62A-C61A \\sim
O62B-C61B \\sim O63A-C65A ~
 O63B-C65B
 with sigma of 0.01
 C8B-C6B \\sim C6B-C7B \\sim C7B-C8B \\sim C7A-C8A \\sim C8A-C6A \\sim C6A-C7A
 with sigma of 0.02
 C3B-C4B \\sim C4B-C2B \\sim C2B-C3B \\sim C3A-C4A \\sim C4A-C2A \\sim C2A-C3A
 with sigma of 0.02
 Si4-O62A \\sim Si4-O62B \\sim Si4-O63A \\sim Si4-O63B
 with sigma of 0.01
 C64A-C62A \\sim C62A-C63A \\sim C63A-C64A \\sim C64B-C62B \\sim C62B-C63B
\\sim C63B-C64B
 with sigma of 0.01
 C66-C67A \\sim C67A-C68A \\sim C68A-C66 \\sim C66B-C67B \\sim C67B-C68B \\sim
C68B-C66B
 with sigma of 0.01
4. Uiso/Uaniso restraints and constraints
O1 \\sim O1A \\sim O2 \\sim O2A \\sim O2B \\sim O3A \\sim O3B \\sim O4 \\sim
O21 \\sim O22 \\sim O23 \\sim O24 \\sim O41 \\sim O42 \\sim O43 \\sim O44 \\sim
O61 \\sim O62A \\sim O62B \\sim O63A \\sim O63B \\sim O64 \\sim O81 \\sim O82
\\sim O83 \\sim O84 \\sim O101 \\sim O102 \\sim O103 \\sim O104 \\sim C1A \\sim
C1B \\sim C2 \\sim C2A \\sim C2B \\sim C3A \\sim C3B \\sim C4A \\sim C4B \\sim
C5A \\sim C5B \\sim C6A \\sim C6B \\sim C7A \\sim C7B \\sim C8A \\sim C8B \\sim
C9 \\sim C10 \\sim C11 \\sim C12 \\sim C21 \\sim C22 \\sim C23 \\sim C24 \\sim
C25 \\sim C26 \\sim C27 \\sim C28 \\sim C29 \\sim C30 \\sim C31 \\sim C32 \\sim
C41 \\sim C42 \\sim C43 \\sim C44 \\sim C45 \\sim C46 \\sim C47 \\sim C48 \\sim
C49 \\sim C50 \\sim C51 \\sim C52 \\sim C61A \\sim C61B \\sim C62A \\sim C62B
\\sim C63A \\sim C63B \\sim C64A \\sim C64B \\sim C65A \\sim C65B \\sim C66
\\sim C66B \\sim C67A \\sim C67B \\sim C68A \\sim C68B \\sim C69 \\sim C70
\\sim C71 \\sim C72 \\sim C81 \\sim C82 \\sim C83 \\sim C84 \\sim C85 \\sim C86
\\sim C87 \\sim C88 \\sim C89 \\sim C90 \\sim C91 \\sim C92 \\sim C101 \\sim
C102 \\sim C103 \\sim C104 \\sim C105 \\sim C106 \\sim C107 \\sim C108 \\sim
C109 \\sim C110 \\sim C111 \\sim C112: within 2A with sigma of 0.005 and sigma
for terminal atoms of 0.01
5. Rigid body (RIGU) restrains
 All non-hydrogen atoms
 with sigma for 1-2 distances of 0.004 and sigma for 1-3 distances of 0.004
6. Others
 Sof(O2B)=Sof(O3B)=Sof(C1B)=Sof(C2B)=Sof(H2BA)=Sof(H2BB)=Sof(H2BC)=Sof(C3B)=
 Sof(H3BA)=Sof(H3BB)=Sof(H3BC)=Sof(C4B)=Sof(H4BA)=Sof(H4BB)=Sof(H4BC)=Sof(C5B)=
 Sof(C6B)=Sof(H6BA)=Sof(H6BB)=Sof(H6BC)=Sof(C7B)=Sof(H7BA)=Sof(H7BB)=Sof(H7BC)=
 Sof(C8B)=Sof(H8BA)=Sof(H8BB)=Sof(H8BC)=1-FVAR(1)
 Sof(O2A)=Sof(O3A)=Sof(C1A)=Sof(C2A)=Sof(H2AA)=Sof(H2AB)=Sof(H2AC)=Sof(C3A)=
 Sof(H3AA)=Sof(H3AB)=Sof(H3AC)=Sof(C4A)=Sof(H4AA)=Sof(H4AB)=Sof(H4AC)=Sof(C5A)=
 Sof(C6A)=Sof(H6AA)=Sof(H6AB)=Sof(H6AC)=Sof(C7A)=Sof(H7AA)=Sof(H7AB)=Sof(H7AC)=
 Sof(C8A)=Sof(H8AA)=Sof(H8AB)=Sof(H8AC)=FVAR(1)
 Sof(O62B)=Sof(O63B)=Sof(C61B)=Sof(C62B)=Sof(H62D)=Sof(H62E)=Sof(H62F)=
 Sof(C63B)=Sof(H63D)=Sof(H63E)=Sof(H63F)=Sof(C64B)=Sof(H64D)=Sof(H64E)=
 Sof(H64F)=Sof(C65B)=Sof(C66B)=Sof(H66D)=Sof(H66E)=Sof(H66F)=Sof(C67B)=
 Sof(H67D)=Sof(H67E)=Sof(H67F)=Sof(C68B)=Sof(H68D)=Sof(H68E)=Sof(H68F)=1-FVAR(2)
 Sof(O62A)=Sof(O63A)=Sof(C61A)=Sof(C62A)=Sof(H62A)=Sof(H62B)=Sof(H62C)=
 Sof(C63A)=Sof(H63A)=Sof(H63B)=Sof(H63C)=Sof(C64A)=Sof(H64A)=Sof(H64B)=
 Sof(H64C)=Sof(C65A)=Sof(C66)=Sof(H66A)=Sof(H66B)=Sof(H66C)=Sof(C67A)=Sof(H67A)=
 Sof(H67B)=Sof(H67C)=Sof(C68A)=Sof(H68A)=Sof(H68B)=Sof(H68C)=FVAR(2)
 Fixed Y: U2(0.57739)
7.a Me refined with riding coordinates:
 C2A(H2AA,H2AB,H2AC), C2B(H2BA,H2BB,H2BC), C3A(H3AA,H3AB,H3AC), C3B(H3BA,H3BB,
 H3BC), C4A(H4AA,H4AB,H4AC), C4B(H4BA,H4BB,H4BC), C6A(H6AA,H6AB,H6AC), C6B(H6BA,
 H6BB,H6BC), C7A(H7AA,H7AB,H7AC), C7B(H7BA,H7BB,H7BC), C8A(H8AA,H8AB,H8AC),
 C8B(H8BA,H8BB,H8BC), C10(H10A,H10B,H10C), C11(H11A,H11B,H11C), C12(H12A,H12B,
 H12C), C22(H22A,H22B,H22C), C23(H23A,H23B,H23C), C24(H24A,H24B,H24C), C26(H26A,
 H26B,H26C), C27(H27A,H27B,H27C), C28(H28A,H28B,H28C), C30(H30A,H30B,H30C),
 C31(H31A,H31B,H31C), C32(H32A,H32B,H32C), C42(H42A,H42B,H42C), C43(H43A,H43B,
 H43C), C44(H44A,H44B,H44C), C46(H46A,H46B,H46C), C47(H47A,H47B,H47C), C48(H48A,
 H48B,H48C), C50(H50A,H50B,H50C), C51(H51A,H51B,H51C), C52(H52A,H52B,H52C),
 C62A(H62A,H62B,H62C), C62B(H62D,H62E,H62F), C63A(H63A,H63B,H63C), C63B(H63D,
 H63E,H63F), C64A(H64A,H64B,H64C), C64B(H64D,H64E,H64F), C66(H66A,H66B,H66C),
 C66B(H66D,H66E,H66F), C67A(H67A,H67B,H67C), C67B(H67D,H67E,H67F), C68A(H68A,
 H68B,H68C), C68B(H68D,H68E,H68F), C70(H70A,H70B,H70C), C71(H71A,H71B,H71C),
 C72(H72A,H72B,H72C), C82(H82A,H82B,H82C), C83(H83A,H83B,H83C), C84(H84A,H84B,
 H84C), C86(H86A,H86B,H86C), C87(H87A,H87B,H87C), C88(H88A,H88B,H88C), C90(H90A,
 H90B,H90C), C91(H91A,H91B,H91C), C92(H92A,H92B,H92C), C102(H10D,H10E,H10F),
 C103(H10G,H10H,H10I), C104(H10J,H10K,H10L), C106(H10M,H10N,H10O), C107(H10P,
 H10Q,H10R), C108(H10S,H10T,H10U), C110(H11D,H11E,H11F), C111(H11G,H11H,H11I),
 C112(H11J,H11K,H11L)
;
_olex2_submission_special_instructions 'No special instructions were received'
_oxdiff_exptl_absorpt_empirical_details
;
Empirical correction (ABSPACK) includes:
- Absorption correction using spherical harmonics
- Frame scaling
- Detector area scaling
- B-factor correction
;
_oxdiff_exptl_absorpt_empirical_full_max 6.511
_oxdiff_exptl_absorpt_empirical_full_min 0.227

loop_
_space_group_symop_operation_xyz
'x, y, z'
'-x, y+1/2, -z'

loop_
_atom_site_label
_atom_site_type_symbol
_atom_site_fract_x
_atom_site_fract_y
_atom_site_fract_z
_atom_site_U_iso_or_equiv
_atom_site_adp_type
_atom_site_occupancy
_atom_site_site_symmetry_order
_atom_site_calc_flag
_atom_site_refinement_flags_posn
_atom_site_refinement_flags_adp
_atom_site_refinement_flags_occupancy
_atom_site_disorder_assembly
_atom_site_disorder_group
U1 U 0.72014(4) 0.46089(4) 0.80422(2) 0.03331(15) Uani 1 1 d . U . . .
U2 U 0.75329(4) 0.577390 0.69510(2) 0.03175(15) Uani 1 1 d . U . . .
K1 K 0.6740(4) 0.3377(3) 0.92806(19) 0.0557(11) Uani 1 1 d . U . . .
K2 K 0.8022(3) 0.7120(2) 0.57900(18) 0.0411(9) Uani 1 1 d . U . . .
Si1 Si 0.8249(5) 0.4814(4) 0.9653(3) 0.0650(16) Uani 1 1 d D U . . .
Si2 Si 0.7773(5) 0.2537(3) 0.8084(3) 0.0519(14) Uani 1 1 d . U . . .
Si3 Si 0.4789(4) 0.4337(4) 0.8678(3) 0.0596(16) Uani 1 1 d . U . . .
Si4 Si 0.8695(5) 0.7645(3) 0.7231(3) 0.0546(14) Uani 1 1 d D U . . .
Si5 Si 0.9111(4) 0.5410(3) 0.5637(2) 0.0405(11) Uani 1 1 d . U . . .
Si6 Si 0.5632(4) 0.6629(3) 0.5894(3) 0.0489(12) Uani 1 1 d . U . . .
O1 O 0.7791(10) 0.4738(8) 0.8989(5) 0.045(3) Uani 1 1 d . U . . .
O1A O 0.8291(9) 0.4976(8) 0.7501(7) 0.053(4) Uani 1 1 d . U . . .
O2 O 0.5518(19) 0.3796(15) 0.6307(12) 0.115(7) Uani 1 1 d . U . . .
O2A O 0.817(2) 0.5637(16) 0.9993(14) 0.090(4) Uani 0.572(19) 1 d D U P A 1
O2B O 0.747(2) 0.518(2) 1.0119(18) 0.090(4) Uani 0.428(19) 1 d D U P A 2
O3A O 0.9440(15) 0.4676(18) 0.9653(14) 0.088(4) Uani 0.572(19) 1 d D U P A 1
O3B O 0.920(2) 0.537(2) 0.9748(18) 0.089(4) Uani 0.428(19) 1 d D U P A 2
O4 O 0.8081(18) 0.4017(13) 0.9986(9) 0.099(4) Uani 1 1 d . U . . .
O21 O 0.7546(10) 0.3406(7) 0.8090(5) 0.045(3) Uani 1 1 d . U . . .
O22 O 0.8835(19) 0.2293(14) 0.8022(13) 0.117(6) Uani 1 1 d . U . . .
O23 O 0.7213(18) 0.2203(10) 0.8656(9) 0.092(5) Uani 1 1 d . U . . .
O24 O 0.723(2) 0.2118(11) 0.7503(9) 0.106(5) Uani 1 1 d . U . . .
O41 O 0.5816(8) 0.4296(6) 0.8389(5) 0.034(2) Uani 1 1 d . U . . .
O42 O 0.4946(14) 0.3870(11) 0.9326(8) 0.084(4) Uani 1 1 d . U . . .
O43 O 0.3928(14) 0.3977(14) 0.8282(11) 0.099(5) Uani 1 1 d . U . . .
O44 O 0.4409(17) 0.5144(13) 0.8858(10) 0.100(5) Uani 1 1 d . U . . .
O61 O 0.8261(10) 0.6832(7) 0.7068(6) 0.046(3) Uani 1 1 d . U . . .
O62A O 0.8048(16) 0.8079(15) 0.7723(10) 0.085(4) Uani 0.708(16) 1 d D U P B 1
O62B O 0.885(3) 0.801(4) 0.7906(16) 0.084(4) Uani 0.292(16) 1 d D U P B 2
O63A O 0.9800(12) 0.7686(15) 0.7498(11) 0.078(3) Uani 0.708(16) 1 d D U P B 1
O63B O 0.9774(18) 0.751(4) 0.6988(19) 0.078(4) Uani 0.292(16) 1 d D U P B 2
O64 O 0.8465(18) 0.8137(10) 0.6609(9) 0.094(4) Uani 1 1 d . U . . .
O81 O 0.8334(9) 0.5591(7) 0.6151(5) 0.043(3) Uani 1 1 d . U . . .
O82 O 1.0185(10) 0.5215(9) 0.5931(8) 0.061(3) Uani 1 1 d . U . . .
O83 O 0.9232(13) 0.6209(8) 0.5277(7) 0.066(4) Uani 1 1 d . U . . .
O84 O 0.8819(12) 0.4736(9) 0.5176(7) 0.068(3) Uani 1 1 d . U . . .
O101 O 0.6448(9) 0.6326(7) 0.6359(5) 0.039(3) Uani 1 1 d . U . . .
O102 O 0.6223(12) 0.7095(9) 0.5392(7) 0.064(3) Uani 1 1 d . U . . .
O103 O 0.5048(15) 0.5961(11) 0.5532(9) 0.085(4) Uani 1 1 d . U . . .
O104 O 0.4834(13) 0.7135(11) 0.6213(8) 0.077(4) Uani 1 1 d . U . . .
N1 N 0.6773(10) 0.5701(9) 0.7733(6) 0.040(3) Uani 1 1 d . U . . .
N2 N 0.6644(12) 0.4567(11) 0.6954(7) 0.052(3) Uani 1 1 d . U . . .
C1A C 0.724(2) 0.601(2) 1.0150(14) 0.090(4) Uani 0.572(19) 1 d D U P A 1
C1B C 0.710(3) 0.597(2) 1.0148(19) 0.090(4) Uani 0.428(19) 1 d D U P A 2
C2 C 0.614(3) 0.418(2) 0.6650(17) 0.101(8) Uani 1 1 d . U . . .
C2A C 0.641(3) 0.597(3) 0.9676(17) 0.090(5) Uani 0.572(19) 1 d D U P A 1
H2AA H 0.584705 0.623344 0.982779 0.135 Uiso 0.572(19) 1 calc R . P A 1
H2AB H 0.659628 0.620458 0.929789 0.135 Uiso 0.572(19) 1 calc R . P A 1
H2AC H 0.623843 0.544688 0.959908 0.135 Uiso 0.572(19) 1 calc R . P A 1
C2B C 0.663(5) 0.623(5) 0.954(2) 0.091(6) Uani 0.428(19) 1 d D U P A 2
H2BA H 0.640006 0.674503 0.958278 0.136 Uiso 0.428(19) 1 calc R . P A 2
H2BB H 0.709346 0.620365 0.922491 0.136 Uiso 0.428(19) 1 calc R . P A 2
H2BC H 0.607939 0.590401 0.943808 0.136 Uiso 0.428(19) 1 calc R . P A 2
C3A C 0.774(4) 0.678(2) 1.019(2) 0.093(5) Uani 0.572(19) 1 d D U P A 1
H3AA H 0.726922 0.716020 1.029628 0.140 Uiso 0.572(19) 1 calc R . P A 1
H3AB H 0.825562 0.676240 1.050577 0.140 Uiso 0.572(19) 1 calc R . P A 1
H3AC H 0.800737 0.690115 0.980097 0.140 Uiso 0.572(19) 1 calc R . P A 1
C3B C 0.804(4) 0.638(4) 1.033(3) 0.092(5) Uani 0.428(19) 1 d D U P A 2
H3BA H 0.791227 0.691881 1.036502 0.137 Uiso 0.428(19) 1 calc R . P A 2
H3BB H 0.829584 0.618996 1.071671 0.137 Uiso 0.428(19) 1 calc R . P A 2
H3BC H 0.850966 0.630186 1.001598 0.137 Uiso 0.428(19) 1 calc R . P A 2
C4A C 0.703(4) 0.566(3) 1.0764(15) 0.091(5) Uani 0.572(19) 1 d D U P A 1
H4AA H 0.643155 0.586882 1.091075 0.137 Uiso 0.572(19) 1 calc R . P A 1
H4AB H 0.696239 0.511947 1.071583 0.137 Uiso 0.572(19) 1 calc R . P A 1
H4AC H 0.755852 0.576958 1.105591 0.137 Uiso 0.572(19) 1 calc R . P A 1
C4B C 0.640(4) 0.588(4) 1.066(2) 0.092(5) Uani 0.428(19) 1 d D U P A 2
H4BA H 0.609332 0.636172 1.074173 0.138 Uiso 0.428(19) 1 calc R . P A 2
H4BB H 0.591051 0.551242 1.054468 0.138 Uiso 0.428(19) 1 calc R . P A 2
H4BC H 0.675451 0.571255 1.103029 0.138 Uiso 0.428(19) 1 calc R . P A 2
C5A C 1.015(3) 0.5269(19) 0.9474(16) 0.090(4) Uani 0.572(19) 1 d D U P A 1
C5B C 1.002(3) 0.514(3) 0.9359(18) 0.090(4) Uani 0.428(19) 1 d D U P A 2
C6A C 1.000(4) 0.519(3) 0.8779(17) 0.089(5) Uani 0.572(19) 1 d D U P A 1
H6AA H 1.041662 0.554136 0.857698 0.134 Uiso 0.572(19) 1 calc R . P A 1
H6AB H 1.016554 0.467677 0.866003 0.134 Uiso 0.572(19) 1 calc R . P A 1
H6AC H 0.932867 0.528829 0.866015 0.134 Uiso 0.572(19) 1 calc R . P A 1
C6B C 1.031(5) 0.482(4) 0.8749(19) 0.090(5) Uani 0.428(19) 1 d D U P A 2
H6BA H 1.100808 0.479029 0.873956 0.136 Uiso 0.428(19) 1 calc R . P A 2
H6BB H 1.003579 0.431463 0.869870 0.136 Uiso 0.428(19) 1 calc R . P A 2
H6BC H 1.005984 0.513800 0.841889 0.136 Uiso 0.428(19) 1 calc R . P A 2
C7A C 1.049(4) 0.6085(19) 0.955(2) 0.091(5) Uani 0.572(19) 1 d D U P A 1
H7AA H 1.103683 0.617073 0.929224 0.137 Uiso 0.572(19) 1 calc R . P A 1
H7AB H 0.996356 0.642352 0.942303 0.137 Uiso 0.572(19) 1 calc R . P A 1
H7AC H 1.067961 0.617823 0.997187 0.137 Uiso 0.572(19) 1 calc R . P A 1
C7B C 1.020(5) 0.598(3) 0.930(3) 0.091(5) Uani 0.428(19) 1 d D U P A 2
H7BA H 1.075087 0.606497 0.904245 0.136 Uiso 0.428(19) 1 calc R . P A 2
H7BB H 0.963054 0.622375 0.911096 0.136 Uiso 0.428(19) 1 calc R . P A 2
H7BC H 1.033825 0.619900 0.969947 0.136 Uiso 0.428(19) 1 calc R . P A 2
C8A C 1.105(4) 0.480(3) 0.962(2) 0.091(5) Uani 0.572(19) 1 d D U P A 1
H8AA H 1.162318 0.509782 0.953460 0.136 Uiso 0.572(19) 1 calc R . P A 1
H8AB H 1.107230 0.466823 1.005254 0.136 Uiso 0.572(19) 1 calc R . P A 1
H8AC H 1.103826 0.435002 0.937494 0.136 Uiso 0.572(19) 1 calc R . P A 1
C8B C 1.080(5) 0.487(4) 0.982(2) 0.090(5) Uani 0.428(19) 1 d D U P A 2
H8BA H 1.136604 0.471242 0.959789 0.134 Uiso 0.428(19) 1 calc R . P A 2
H8BB H 1.098259 0.527996 1.009274 0.134 Uiso 0.428(19) 1 calc R . P A 2
H8BC H 1.055908 0.445074 1.004759 0.134 Uiso 0.428(19) 1 calc R . P A 2
C9 C 0.8406(18) 0.3734(14) 1.0571(12) 0.102(5) Uani 1 1 d D U . . .
C10 C 0.891(2) 0.4312(16) 1.0988(13) 0.108(7) Uani 1 1 d D U . . .
H10A H 0.910955 0.407486 1.137330 0.162 Uiso 1 1 calc R . . . .
H10B H 0.948196 0.450370 1.079209 0.162 Uiso 1 1 calc R . . . .
H10C H 0.847300 0.472444 1.106349 0.162 Uiso 1 1 calc R . . . .
C11 C 0.907(2) 0.3072(16) 1.0441(13) 0.104(6) Uani 1 1 d D U . . .
H11A H 0.931218 0.285552 1.082406 0.156 Uiso 1 1 calc R . . . .
H11B H 0.870588 0.269279 1.020743 0.156 Uiso 1 1 calc R . . . .
H11C H 0.960751 0.324578 1.020694 0.156 Uiso 1 1 calc R . . . .
C12 C 0.7462(19) 0.3466(19) 1.0841(12) 0.106(6) Uani 1 1 d D U . . .
H12A H 0.759776 0.325875 1.124568 0.159 Uiso 1 1 calc R . . . .
H12B H 0.701904 0.388802 1.086868 0.159 Uiso 1 1 calc R . . . .
H12C H 0.716903 0.308014 1.057829 0.159 Uiso 1 1 calc R . . . .
C21 C 0.972(3) 0.2499(15) 0.8301(13) 0.120(6) Uani 1 1 d D U . . .
C22 C 1.002(3) 0.3141(17) 0.7886(15) 0.126(7) Uani 1 1 d D U . . .
H22A H 1.063777 0.334157 0.803248 0.188 Uiso 1 1 calc R . . . .
H22B H 1.006922 0.295545 0.747177 0.188 Uiso 1 1 calc R . . . .
H22C H 0.953103 0.353700 0.789089 0.188 Uiso 1 1 calc R . . . .
C23 C 0.967(3) 0.2776(18) 0.8959(13) 0.124(7) Uani 1 1 d D U . . .
H23A H 1.032156 0.290527 0.911349 0.186 Uiso 1 1 calc R . . . .
H23B H 0.926062 0.321747 0.897102 0.186 Uiso 1 1 calc R . . . .
H23C H 0.941098 0.238089 0.921027 0.186 Uiso 1 1 calc R . . . .
C24 C 1.040(3) 0.1832(18) 0.8264(15) 0.125(8) Uani 1 1 d D U . . .
H24A H 1.102845 0.196265 0.845594 0.187 Uiso 1 1 calc R . . . .
H24B H 1.013492 0.140333 0.847448 0.187 Uiso 1 1 calc R . . . .
H24C H 1.048916 0.170232 0.783823 0.187 Uiso 1 1 calc R . . . .
C25 C 0.7110(18) 0.1468(14) 0.8850(9) 0.097(5) Uani 1 1 d D U . . .
C26 C 0.706(2) 0.1468(15) 0.9545(9) 0.102(6) Uani 1 1 d D U . . .
H26A H 0.698719 0.095463 0.968896 0.153 Uiso 1 1 calc R . . . .
H26B H 0.765173 0.168293 0.972455 0.153 Uiso 1 1 calc R . . . .
H26C H 0.650881 0.176654 0.966289 0.153 Uiso 1 1 calc R . . . .
C27 C 0.791(2) 0.0917(14) 0.8682(13) 0.108(7) Uani 1 1 d D U . . .
H27A H 0.775980 0.042028 0.884080 0.162 Uiso 1 1 calc R . . . .
H27B H 0.794099 0.089142 0.824048 0.162 Uiso 1 1 calc R . . . .
H27C H 0.852364 0.108757 0.885924 0.162 Uiso 1 1 calc R . . . .
C28 C 0.615(2) 0.1182(18) 0.8577(13) 0.113(7) Uani 1 1 d D U . . .
H28A H 0.605213 0.066426 0.870414 0.169 Uiso 1 1 calc R . . . .
H28B H 0.562675 0.149337 0.871892 0.169 Uiso 1 1 calc R . . . .
H28C H 0.615821 0.120506 0.813403 0.169 Uiso 1 1 calc R . . . .
C29 C 0.741(2) 0.2044(13) 0.6929(13) 0.108(5) Uani 1 1 d D U . . .
C30 C 0.793(3) 0.1304(16) 0.6842(15) 0.117(7) Uani 1 1 d D U . . .
H30A H 0.806722 0.124108 0.641382 0.175 Uiso 1 1 calc R . . . .
H30B H 0.853235 0.130245 0.708637 0.175 Uiso 1 1 calc R . . . .
H30C H 0.752130 0.089246 0.697143 0.175 Uiso 1 1 calc R . . . .
C31 C 0.650(3) 0.181(2) 0.6567(15) 0.118(7) Uani 1 1 d D U . . .
H31A H 0.663912 0.176077 0.613803 0.177 Uiso 1 1 calc R . . . .
H31B H 0.626190 0.133780 0.672070 0.177 Uiso 1 1 calc R . . . .
H31C H 0.600198 0.219821 0.660942 0.177 Uiso 1 1 calc R . . . .
C32 C 0.791(3) 0.2712(16) 0.6633(13) 0.106(7) Uani 1 1 d D U . . .
H32A H 0.800993 0.259936 0.620543 0.159 Uiso 1 1 calc R . . . .
H32B H 0.750627 0.315714 0.666108 0.159 Uiso 1 1 calc R . . . .
H32C H 0.853176 0.280274 0.684284 0.159 Uiso 1 1 calc R . . . .
C41 C 0.4404(15) 0.3843(12) 0.9851(11) 0.092(4) Uani 1 1 d D U . . .
C42 C 0.463(2) 0.4509(15) 1.0268(12) 0.109(6) Uani 1 1 d D U . . .
H42A H 0.424907 0.447727 1.062809 0.164 Uiso 1 1 calc R . . . .
H42B H 0.531804 0.450205 1.039010 0.164 Uiso 1 1 calc R . . . .
H42C H 0.448371 0.497454 1.005058 0.164 Uiso 1 1 calc R . . . .
C43 C 0.4728(19) 0.3118(13) 1.0174(12) 0.093(6) Uani 1 1 d D U . . .
H43A H 0.437956 0.305988 1.054797 0.140 Uiso 1 1 calc R . . . .
H43B H 0.459245 0.269115 0.990718 0.140 Uiso 1 1 calc R . . . .
H43C H 0.541945 0.314230 1.027335 0.140 Uiso 1 1 calc R . . . .
C44 C 0.3330(15) 0.3817(17) 0.9683(13) 0.104(6) Uani 1 1 d D U . . .
H44A H 0.296559 0.379855 1.005252 0.156 Uiso 1 1 calc R . . . .
H44B H 0.314784 0.426339 0.944916 0.156 Uiso 1 1 calc R . . . .
H44C H 0.318870 0.337092 0.943777 0.156 Uiso 1 1 calc R . . . .
C45 C 0.3849(19) 0.3429(18) 0.8033(14) 0.109(5) Uani 1 1 d D U . . .
C46 C 0.448(2) 0.2726(19) 0.8073(17) 0.119(7) Uani 1 1 d D U . . .
H46A H 0.421142 0.234504 0.779580 0.178 Uiso 1 1 calc R . . . .
H46B H 0.513228 0.284995 0.796095 0.178 Uiso 1 1 calc R . . . .
H46C H 0.449224 0.253305 0.848884 0.178 Uiso 1 1 calc R . . . .
C47 C 0.288(2) 0.303(2) 0.8079(17) 0.123(7) Uani 1 1 d D U . . .
H47A H 0.288670 0.256300 0.784836 0.185 Uiso 1 1 calc R . . . .
H47B H 0.276589 0.291939 0.850535 0.185 Uiso 1 1 calc R . . . .
H47C H 0.236376 0.335231 0.791426 0.185 Uiso 1 1 calc R . . . .
C48 C 0.383(2) 0.351(2) 0.7340(14) 0.124(7) Uani 1 1 d D U . . .
H48A H 0.375628 0.301659 0.715232 0.186 Uiso 1 1 calc R . . . .
H48B H 0.328132 0.382546 0.720906 0.186 Uiso 1 1 calc R . . . .
H48C H 0.442475 0.374078 0.721620 0.186 Uiso 1 1 calc R . . . .
C49 C 0.3983(17) 0.5744(15) 0.8515(10) 0.102(5) Uani 1 1 d D U . . .
C50 C 0.438(2) 0.6500(15) 0.8737(13) 0.109(6) Uani 1 1 d D U . . .
H50A H 0.408278 0.690222 0.849656 0.163 Uiso 1 1 calc R . . . .
H50B H 0.424227 0.656764 0.916490 0.163 Uiso 1 1 calc R . . . .
H50C H 0.507966 0.651060 0.869209 0.163 Uiso 1 1 calc R . . . .
C51 C 0.413(2) 0.5642(17) 0.7834(10) 0.103(6) Uani 1 1 d D U . . .
H51A H 0.383014 0.605979 0.760972 0.154 Uiso 1 1 calc R . . . .
H51B H 0.481647 0.562831 0.776006 0.154 Uiso 1 1 calc R . . . .
H51C H 0.382963 0.517310 0.769686 0.154 Uiso 1 1 calc R . . . .
C52 C 0.2912(17) 0.5678(19) 0.8650(13) 0.112(6) Uani 1 1 d D U . . .
H52A H 0.255030 0.607097 0.843196 0.168 Uiso 1 1 calc R . . . .
H52B H 0.267158 0.518848 0.851646 0.168 Uiso 1 1 calc R . . . .
H52C H 0.283065 0.573296 0.908609 0.168 Uiso 1 1 calc R . . . .
C61A C 0.8017(19) 0.7894(15) 0.8391(12) 0.087(4) Uani 0.708(16) 1 d D U P B 1
C61B C 0.793(3) 0.810(4) 0.824(3) 0.087(4) Uani 0.292(16) 1 d D U P B 2
C62A C 0.844(3) 0.8590(18) 0.872(2) 0.091(5) Uani 0.708(16) 1 d D U P B 1
H62A H 0.844428 0.851272 0.915522 0.136 Uiso 0.708(16) 1 calc R . P B 1
H62B H 0.909820 0.867094 0.858996 0.136 Uiso 0.708(16) 1 calc R . P B 1
H62C H 0.804667 0.902686 0.860826 0.136 Uiso 0.708(16) 1 calc R . P B 1
C62B C 0.720(5) 0.874(4) 0.826(4) 0.089(5) Uani 0.292(16) 1 d D U P B 2
H62D H 0.668338 0.860009 0.852524 0.133 Uiso 0.292(16) 1 calc R . P B 2
H62E H 0.751673 0.919125 0.840889 0.133 Uiso 0.292(16) 1 calc R . P B 2
H62F H 0.692430 0.882792 0.784737 0.133 Uiso 0.292(16) 1 calc R . P B 2
C63A C 0.858(2) 0.7189(17) 0.8593(18) 0.090(5) Uani 0.708(16) 1 d D U P B 1
H63A H 0.851512 0.711431 0.902956 0.135 Uiso 0.708(16) 1 calc R . P B 1
H63B H 0.831392 0.675463 0.837343 0.135 Uiso 0.708(16) 1 calc R . P B 1
H63C H 0.925526 0.724941 0.850499 0.135 Uiso 0.708(16) 1 calc R . P B 1
C63B C 0.746(6) 0.735(4) 0.838(4) 0.088(5) Uani 0.292(16) 1 d D U P B 2
H63D H 0.686568 0.743481 0.859560 0.131 Uiso 0.292(16) 1 calc R . P B 2
H63E H 0.730261 0.707941 0.800168 0.131 Uiso 0.292(16) 1 calc R . P B 2
H63F H 0.789935 0.704496 0.863546 0.131 Uiso 0.292(16) 1 calc R . P B 2
C64A C 0.6945(19) 0.781(2) 0.8521(19) 0.090(5) Uani 0.708(16) 1 d D U P B 1
H64A H 0.687700 0.768764 0.894965 0.135 Uiso 0.708(16) 1 calc R . P B 1
H64B H 0.660897 0.827711 0.842535 0.135 Uiso 0.708(16) 1 calc R . P B 1
H64C H 0.666621 0.740638 0.826950 0.135 Uiso 0.708(16) 1 calc R . P B 1
C64B C 0.879(4) 0.825(5) 0.868(4) 0.088(5) Uani 0.292(16) 1 d D U P B 2
H64D H 0.856063 0.836967 0.908004 0.133 Uiso 0.292(16) 1 calc R . P B 2
H64E H 0.919801 0.780092 0.870812 0.133 Uiso 0.292(16) 1 calc R . P B 2
H64F H 0.916841 0.866649 0.852960 0.133 Uiso 0.292(16) 1 calc R . P B 2
C65A C 1.0629(17) 0.7199(14) 0.7332(12) 0.079(4) Uani 0.708(16) 1 d D U P B 1
C65B C 1.072(3) 0.737(3) 0.732(3) 0.079(4) Uani 0.292(16) 1 d D U P B 2
C66 C 1.058(3) 0.698(2) 0.6658(12) 0.080(5) Uani 0.708(16) 1 d D U P B 1
H66A H 1.113163 0.666782 0.656958 0.120 Uiso 0.708(16) 1 calc R . P B 1
H66B H 0.998438 0.670944 0.656437 0.120 Uiso 0.708(16) 1 calc R . P B 1
H66C H 1.059461 0.743652 0.640942 0.120 Uiso 0.708(16) 1 calc R . P B 1
C66B C 1.062(8) 0.725(5) 0.663(3) 0.079(5) Uani 0.292(16) 1 d D U P B 2
H66D H 1.123683 0.708639 0.648217 0.119 Uiso 0.292(16) 1 calc R . P B 2
H66E H 1.013155 0.686872 0.654422 0.119 Uiso 0.292(16) 1 calc R . P B 2
H66F H 1.042757 0.771965 0.643493 0.119 Uiso 0.292(16) 1 calc R . P B 2
C67A C 1.154(3) 0.764(2) 0.7525(15) 0.084(5) Uani 0.708(16) 1 d D U P B 1
H67A H 1.210704 0.734415 0.742778 0.125 Uiso 0.708(16) 1 calc R . P B 1
H67B H 1.154590 0.811274 0.730844 0.125 Uiso 0.708(16) 1 calc R . P B 1
H67C H 1.154379 0.772876 0.796263 0.125 Uiso 0.708(16) 1 calc R . P B 1
C67B C 1.144(6) 0.799(4) 0.751(4) 0.080(5) Uani 0.292(16) 1 d D U P B 2
H67D H 1.199962 0.777336 0.771918 0.121 Uiso 0.292(16) 1 calc R . P B 2
H67E H 1.163928 0.825406 0.714314 0.121 Uiso 0.292(16) 1 calc R . P B 2
H67F H 1.112920 0.834853 0.777498 0.121 Uiso 0.292(16) 1 calc R . P B 2
C68A C 1.043(3) 0.6535(19) 0.7755(14) 0.083(5) Uani 0.708(16) 1 d D U P B 1
H68A H 1.091523 0.614882 0.770654 0.124 Uiso 0.708(16) 1 calc R . P B 1
H68B H 1.044747 0.670756 0.817694 0.124 Uiso 0.708(16) 1 calc R . P B 1
H68C H 0.979053 0.632901 0.765119 0.124 Uiso 0.708(16) 1 calc R . P B 1
C68B C 1.088(7) 0.664(4) 0.768(3) 0.079(5) Uani 0.292(16) 1 d D U P B 2
H68D H 1.152887 0.664411 0.787235 0.119 Uiso 0.292(16) 1 calc R . P B 2
H68E H 1.040653 0.660845 0.799670 0.119 Uiso 0.292(16) 1 calc R . P B 2
H68F H 1.080995 0.621750 0.740713 0.119 Uiso 0.292(16) 1 calc R . P B 2
C69 C 0.8651(19) 0.8856(15) 0.6420(11) 0.107(5) Uani 1 1 d D U . . .
C70 C 0.766(2) 0.923(2) 0.6343(16) 0.126(7) Uani 1 1 d D U . . .
H70A H 0.773076 0.974242 0.620798 0.189 Uiso 1 1 calc R . . . .
H70B H 0.726395 0.894926 0.604008 0.189 Uiso 1 1 calc R . . . .
H70C H 0.733915 0.921946 0.673103 0.189 Uiso 1 1 calc R . . . .
C71 C 0.913(3) 0.8884(19) 0.5804(12) 0.120(7) Uani 1 1 d D U . . .
H71A H 0.924313 0.940459 0.569307 0.180 Uiso 1 1 calc R . . . .
H71B H 0.974005 0.861453 0.583237 0.180 Uiso 1 1 calc R . . . .
H71C H 0.870349 0.864964 0.549457 0.180 Uiso 1 1 calc R . . . .
C72 C 0.926(2) 0.9314(17) 0.6881(13) 0.116(7) Uani 1 1 d D U . . .
H72A H 0.936199 0.981510 0.671863 0.174 Uiso 1 1 calc R . . . .
H72B H 0.891973 0.935167 0.726052 0.174 Uiso 1 1 calc R . . . .
H72C H 0.987836 0.906769 0.695839 0.174 Uiso 1 1 calc R . . . .
C81 C 1.0535(14) 0.4559(12) 0.6223(10) 0.068(3) Uani 1 1 d D U . . .
C82 C 1.1304(19) 0.4208(15) 0.5834(13) 0.082(5) Uani 1 1 d D U . . .
H82A H 1.155164 0.375306 0.603091 0.123 Uiso 1 1 calc R . . . .
H82B H 1.102030 0.408248 0.543313 0.123 Uiso 1 1 calc R . . . .
H82C H 1.183070 0.456300 0.578832 0.123 Uiso 1 1 calc R . . . .
C83 C 1.098(2) 0.4828(17) 0.6832(12) 0.091(6) Uani 1 1 d D U . . .
H83A H 1.124139 0.440002 0.706097 0.136 Uiso 1 1 calc R . . . .
H83B H 1.150056 0.518244 0.675863 0.136 Uiso 1 1 calc R . . . .
H83C H 1.048907 0.507454 0.706551 0.136 Uiso 1 1 calc R . . . .
C84 C 0.9761(16) 0.3974(12) 0.6348(13) 0.069(5) Uani 1 1 d D U . . .
H84A H 1.006050 0.354015 0.654921 0.104 Uiso 1 1 calc R . . . .
H84B H 0.928367 0.419079 0.660996 0.104 Uiso 1 1 calc R . . . .
H84C H 0.944578 0.381683 0.596401 0.104 Uiso 1 1 calc R . . . .
C85 C 0.9861(15) 0.6425(10) 0.4813(9) 0.074(4) Uani 1 1 d D U . . .
C86 C 0.9364(19) 0.7026(13) 0.4419(11) 0.095(6) Uani 1 1 d D U . . .
H86A H 0.978972 0.717835 0.409828 0.143 Uiso 1 1 calc R . . . .
H86B H 0.876681 0.682445 0.423535 0.143 Uiso 1 1 calc R . . . .
H86C H 0.921876 0.745861 0.467010 0.143 Uiso 1 1 calc R . . . .
C87 C 1.0150(19) 0.5781(13) 0.4408(11) 0.094(6) Uani 1 1 d D U . . .
H87A H 1.057995 0.596527 0.410112 0.142 Uiso 1 1 calc R . . . .
H87B H 1.048204 0.539811 0.465501 0.142 Uiso 1 1 calc R . . . .
H87C H 0.957489 0.556424 0.420808 0.142 Uiso 1 1 calc R . . . .
C88 C 1.0757(18) 0.6764(15) 0.5120(12) 0.094(6) Uani 1 1 d D U . . .
H88A H 1.120301 0.691724 0.481192 0.141 Uiso 1 1 calc R . . . .
H88B H 1.057617 0.719946 0.535852 0.141 Uiso 1 1 calc R . . . .
H88C H 1.106774 0.639243 0.538859 0.141 Uiso 1 1 calc R . . . .
C89 C 0.7936(19) 0.4500(12) 0.4910(10) 0.077(4) Uani 1 1 d D U . . .
C90 C 0.812(2) 0.4131(18) 0.4300(12) 0.090(6) Uani 1 1 d D U . . .
H90A H 0.750342 0.396473 0.411218 0.136 Uiso 1 1 calc R . . . .
H90B H 0.841752 0.449126 0.403364 0.136 Uiso 1 1 calc R . . . .
H90C H 0.854112 0.370013 0.436396 0.136 Uiso 1 1 calc R . . . .
C91 C 0.725(2) 0.5166(16) 0.4813(15) 0.091(6) Uani 1 1 d D U . . .
H91A H 0.664296 0.499221 0.462803 0.137 Uiso 1 1 calc R . . . .
H91B H 0.713833 0.540143 0.520389 0.137 Uiso 1 1 calc R . . . .
H91C H 0.754448 0.553030 0.454446 0.137 Uiso 1 1 calc R . . . .
C92 C 0.751(2) 0.3900(16) 0.5314(13) 0.091(6) Uani 1 1 d D U . . .
H92A H 0.689216 0.373144 0.513316 0.136 Uiso 1 1 calc R . . . .
H92B H 0.795103 0.347581 0.535041 0.136 Uiso 1 1 calc R . . . .
H92C H 0.740833 0.410838 0.571690 0.136 Uiso 1 1 calc R . . . .
C101 C 0.5900(14) 0.7395(11) 0.4809(10) 0.072(4) Uani 1 1 d D U . . .
C102 C 0.6644(17) 0.7993(12) 0.4671(10) 0.080(5) Uani 1 1 d D U . . .
H10D H 0.647511 0.822556 0.427907 0.120 Uiso 1 1 calc R . . . .
H10E H 0.665419 0.837383 0.498921 0.120 Uiso 1 1 calc R . . . .
H10F H 0.728017 0.776210 0.465445 0.120 Uiso 1 1 calc R . . . .
C103 C 0.5901(19) 0.6764(12) 0.4338(10) 0.080(5) Uani 1 1 d D U . . .
H10G H 0.568334 0.695966 0.394123 0.120 Uiso 1 1 calc R . . . .
H10H H 0.655228 0.656411 0.431238 0.120 Uiso 1 1 calc R . . . .
H10I H 0.546660 0.636552 0.445924 0.120 Uiso 1 1 calc R . . . .
C104 C 0.4895(16) 0.7745(15) 0.4847(13) 0.087(6) Uani 1 1 d D U . . .
H10J H 0.469028 0.794403 0.444890 0.131 Uiso 1 1 calc R . . . .
H10K H 0.443852 0.736263 0.496919 0.131 Uiso 1 1 calc R . . . .
H10L H 0.491664 0.814927 0.514528 0.131 Uiso 1 1 calc R . . . .
C105 C 0.4174(19) 0.5617(13) 0.5611(9) 0.091(4) Uani 1 1 d D U . . .
C106 C 0.415(2) 0.4923(14) 0.5205(11) 0.101(6) Uani 1 1 d D U . . .
H10M H 0.353507 0.466137 0.524735 0.151 Uiso 1 1 calc R . . . .
H10N H 0.420859 0.507296 0.478155 0.151 Uiso 1 1 calc R . . . .
H10O H 0.467776 0.458970 0.532623 0.151 Uiso 1 1 calc R . . . .
C107 C 0.328(2) 0.6089(16) 0.5433(13) 0.102(6) Uani 1 1 d D U . . .
H10P H 0.270095 0.580004 0.550421 0.152 Uiso 1 1 calc R . . . .
H10Q H 0.328325 0.654458 0.567833 0.152 Uiso 1 1 calc R . . . .
H10R H 0.329664 0.622222 0.500294 0.152 Uiso 1 1 calc R . . . .
C108 C 0.407(2) 0.5361(16) 0.6267(10) 0.097(6) Uani 1 1 d D U . . .
H10S H 0.344174 0.512119 0.630501 0.146 Uiso 1 1 calc R . . . .
H10T H 0.457906 0.500497 0.637690 0.146 Uiso 1 1 calc R . . . .
H10U H 0.411565 0.579423 0.653738 0.146 Uiso 1 1 calc R . . . .
C109 C 0.4895(15) 0.7741(14) 0.6646(11) 0.084(4) Uani 1 1 d D U . . .
C110 C 0.5850(17) 0.8161(17) 0.6590(14) 0.095(6) Uani 1 1 d D U . . .
H11D H 0.588552 0.857018 0.688481 0.142 Uiso 1 1 calc R . . . .
H11E H 0.638600 0.781627 0.667088 0.142 Uiso 1 1 calc R . . . .
H11F H 0.588721 0.836379 0.617984 0.142 Uiso 1 1 calc R . . . .
C111 C 0.486(2) 0.7416(18) 0.7291(11) 0.093(6) Uani 1 1 d D U . . .
H11G H 0.490055 0.782288 0.758791 0.140 Uiso 1 1 calc R . . . .
H11H H 0.425603 0.714434 0.733310 0.140 Uiso 1 1 calc R . . . .
H11I H 0.540162 0.707422 0.736329 0.140 Uiso 1 1 calc R . . . .
C112 C 0.4033(18) 0.8249(17) 0.6508(13) 0.096(6) Uani 1 1 d D U . . .
H11J H 0.404754 0.866830 0.679292 0.145 Uiso 1 1 calc R . . . .
H11K H 0.406077 0.843856 0.609306 0.145 Uiso 1 1 calc R . . . .
H11L H 0.343858 0.796471 0.654987 0.145 Uiso 1 1 calc R . . . .

loop_
_atom_site_aniso_label
_atom_site_aniso_U_11
_atom_site_aniso_U_22
_atom_site_aniso_U_33
_atom_site_aniso_U_23
_atom_site_aniso_U_13
_atom_site_aniso_U_12
U1 0.0333(3) 0.0310(3) 0.0360(3) 0.0076(2) 0.0062(2) 0.0039(2)
U2 0.0304(3) 0.0277(3) 0.0376(3) 0.0069(2) 0.00663(19) 0.0029(2)
K1 0.069(3) 0.053(3) 0.046(2) 0.012(2) 0.018(2) 0.014(2)
K2 0.044(2) 0.0303(19) 0.050(2) 0.0090(16) 0.0110(17) 0.0060(14)
Si1 0.073(4) 0.069(4) 0.053(3) 0.001(3) -0.008(3) 0.004(3)
Si2 0.059(3) 0.032(3) 0.066(3) 0.015(2) 0.017(3) 0.014(2)
Si3 0.044(3) 0.069(4) 0.068(3) 0.029(3) 0.022(3) 0.009(2)
Si4 0.064(4) 0.041(3) 0.060(3) -0.011(2) 0.014(3) -0.014(2)
Si5 0.041(3) 0.031(2) 0.051(3) 0.000(2) 0.018(2) 0.0011(18)
Si6 0.038(3) 0.048(3) 0.061(3) 0.013(2) -0.001(2) 0.005(2)
O1 0.051(7) 0.048(7) 0.036(5) 0.009(5) -0.004(4) 0.004(6)
O1A 0.026(6) 0.061(8) 0.072(8) 0.041(7) 0.014(6) 0.010(5)
O2 0.107(15) 0.104(14) 0.130(15) -0.039(12) -0.034(12) -0.017(12)
O2A 0.092(8) 0.100(8) 0.077(7) -0.019(7) -0.009(6) 0.006(7)
O2B 0.093(8) 0.101(9) 0.075(7) -0.019(7) -0.006(7) 0.008(7)
O3A 0.082(7) 0.101(9) 0.080(8) -0.017(8) -0.019(6) 0.000(7)
O3B 0.085(7) 0.100(8) 0.079(7) -0.018(7) -0.017(6) 0.000(6)
O4 0.128(12) 0.094(9) 0.074(8) 0.037(7) -0.024(8) 0.006(8)
O21 0.056(8) 0.029(5) 0.050(7) 0.012(5) 0.013(6) 0.015(5)
O22 0.100(9) 0.095(11) 0.160(14) 0.021(10) 0.038(10) 0.045(9)
O23 0.137(12) 0.047(7) 0.095(8) 0.027(6) 0.049(9) 0.008(7)
O24 0.182(14) 0.054(8) 0.085(8) -0.007(7) 0.022(8) -0.027(9)
O41 0.019(5) 0.035(6) 0.049(6) 0.001(5) -0.001(4) -0.004(4)
O42 0.082(8) 0.090(9) 0.084(8) 0.047(7) 0.040(7) 0.026(7)
O43 0.057(8) 0.098(11) 0.143(12) 0.043(10) -0.001(8) -0.018(8)
O44 0.113(11) 0.085(8) 0.104(9) 0.033(7) 0.033(8) 0.052(8)
O61 0.055(8) 0.029(6) 0.054(7) 0.007(5) 0.006(5) -0.009(5)
O62A 0.080(8) 0.090(9) 0.085(7) -0.041(7) 0.007(6) -0.013(7)
O62B 0.080(7) 0.089(9) 0.084(6) -0.038(6) 0.005(6) -0.016(6)
O63A 0.074(6) 0.080(9) 0.080(7) -0.032(6) 0.006(5) -0.022(6)
O63B 0.073(6) 0.080(9) 0.082(7) -0.031(7) 0.007(6) -0.023(7)
O64 0.143(13) 0.034(6) 0.102(8) 0.004(6) -0.019(8) -0.022(7)
O81 0.044(7) 0.047(7) 0.039(6) 0.005(5) 0.018(5) 0.010(5)
O82 0.042(6) 0.049(6) 0.093(8) 0.003(6) 0.018(5) 0.005(5)
O83 0.082(8) 0.042(6) 0.077(7) 0.016(5) 0.045(7) 0.016(5)
O84 0.071(8) 0.051(7) 0.082(7) -0.016(6) 0.016(6) -0.003(6)
O101 0.033(6) 0.036(6) 0.049(6) 0.018(5) 0.000(4) 0.008(4)
O102 0.071(8) 0.059(7) 0.063(6) 0.030(5) 0.002(5) 0.007(6)
O103 0.084(9) 0.077(9) 0.091(9) 0.007(7) -0.011(7) -0.021(7)
O104 0.065(8) 0.078(9) 0.088(8) 0.014(7) 0.007(7) 0.029(7)
N1 0.049(8) 0.041(7) 0.033(6) 0.003(6) 0.024(6) 0.010(6)
N2 0.049(9) 0.056(9) 0.050(7) 0.017(7) -0.004(6) -0.012(8)
C1A 0.094(8) 0.101(9) 0.076(7) -0.019(7) -0.005(7) 0.009(7)
C1B 0.094(8) 0.101(9) 0.076(7) -0.019(7) -0.005(7) 0.009(7)
C2 0.089(16) 0.091(15) 0.120(16) -0.031(13) -0.029(12) -0.013(12)
C2A 0.093(11) 0.100(11) 0.076(10) -0.018(10) -0.002(9) 0.009(10)
C2B 0.095(11) 0.100(11) 0.077(9) -0.019(10) -0.004(9) 0.010(10)
C3A 0.097(11) 0.102(10) 0.080(10) -0.017(10) -0.006(9) 0.010(9)
C3B 0.095(10) 0.101(10) 0.078(9) -0.018(9) -0.006(9) 0.009(9)
C4A 0.095(10) 0.103(10) 0.075(9) -0.017(9) -0.004(8) 0.010(9)
C4B 0.095(11) 0.102(11) 0.077(10) -0.018(10) -0.004(9) 0.009(10)
C5A 0.084(7) 0.102(9) 0.082(8) -0.018(8) -0.018(7) -0.001(7)
C5B 0.084(7) 0.102(9) 0.082(8) -0.018(8) -0.017(6) -0.001(7)
C6A 0.082(10) 0.102(11) 0.082(9) -0.019(9) -0.014(8) 0.001(9)
C6B 0.083(10) 0.103(11) 0.083(10) -0.018(10) -0.017(9) -0.003(10)
C7A 0.086(10) 0.103(10) 0.084(11) -0.018(10) -0.019(10) -0.001(9)
C7B 0.084(10) 0.103(10) 0.084(10) -0.017(9) -0.018(9) -0.001(9)
C8A 0.084(9) 0.103(11) 0.084(10) -0.018(10) -0.016(9) -0.002(9)
C8B 0.084(9) 0.102(11) 0.082(10) -0.018(10) -0.017(8) -0.001(9)
C9 0.129(12) 0.099(9) 0.075(8) 0.033(7) -0.023(8) 0.007(8)
C10 0.133(15) 0.105(13) 0.083(11) 0.030(10) -0.024(11) 0.004(12)
C11 0.126(15) 0.104(13) 0.080(12) 0.030(11) -0.020(11) 0.007(11)
C12 0.131(14) 0.113(14) 0.071(11) 0.030(11) -0.018(11) 0.009(12)
C21 0.105(10) 0.098(11) 0.161(14) 0.025(10) 0.035(10) 0.041(10)
C22 0.110(14) 0.109(15) 0.161(17) 0.032(13) 0.034(14) 0.037(12)
C23 0.112(14) 0.101(15) 0.161(16) 0.025(13) 0.033(13) 0.034(13)
C24 0.111(14) 0.105(14) 0.161(17) 0.023(13) 0.025(14) 0.049(12)
C25 0.143(12) 0.052(7) 0.100(9) 0.029(7) 0.043(9) 0.006(7)
C26 0.149(16) 0.059(11) 0.102(11) 0.041(9) 0.040(11) 0.008(11)
C27 0.158(15) 0.049(11) 0.119(13) 0.024(10) 0.040(12) 0.013(10)
C28 0.149(15) 0.071(12) 0.120(13) 0.035(11) 0.031(12) -0.003(11)
C29 0.182(14) 0.057(8) 0.087(8) -0.011(7) 0.026(9) -0.026(9)
C30 0.188(17) 0.067(11) 0.097(13) -0.018(10) 0.029(13) -0.016(12)
C31 0.189(17) 0.070(13) 0.095(12) -0.012(11) 0.016(12) -0.025(12)
C32 0.179(17) 0.061(11) 0.080(12) -0.012(10) 0.044(12) -0.025(12)
C41 0.089(9) 0.097(9) 0.092(8) 0.047(7) 0.042(7) 0.025(8)
C42 0.123(13) 0.107(12) 0.100(12) 0.037(10) 0.043(11) 0.021(12)
C43 0.095(12) 0.098(12) 0.091(11) 0.053(10) 0.046(10) 0.023(10)
C44 0.088(10) 0.119(14) 0.108(12) 0.051(11) 0.043(10) 0.023(11)
C45 0.071(9) 0.105(12) 0.150(12) 0.036(10) -0.001(8) -0.017(9)
C46 0.088(13) 0.107(14) 0.160(16) 0.023(13) -0.010(13) -0.015(11)
C47 0.087(12) 0.115(15) 0.167(16) 0.021(14) 0.004(12) -0.026(11)
C48 0.098(14) 0.119(16) 0.153(14) 0.028(13) -0.001(12) -0.001(13)
C49 0.115(11) 0.087(8) 0.105(9) 0.035(8) 0.029(8) 0.050(9)
C50 0.128(14) 0.089(11) 0.111(13) 0.033(11) 0.024(12) 0.043(12)
C51 0.120(14) 0.089(13) 0.101(11) 0.032(10) 0.023(11) 0.045(12)
C52 0.117(13) 0.102(13) 0.119(13) 0.035(12) 0.027(11) 0.048(11)
C61A 0.082(8) 0.093(9) 0.086(7) -0.039(7) 0.004(6) -0.014(7)
C61B 0.082(8) 0.093(9) 0.086(7) -0.038(7) 0.005(6) -0.014(7)
C62A 0.084(10) 0.097(10) 0.091(9) -0.040(9) 0.000(9) -0.013(8)
C62B 0.083(10) 0.095(11) 0.089(9) -0.036(9) 0.003(9) -0.014(9)
C63A 0.085(10) 0.099(11) 0.086(10) -0.034(9) 0.003(9) -0.013(9)
C63B 0.082(10) 0.096(11) 0.086(9) -0.035(9) 0.003(9) -0.016(9)
C64A 0.083(9) 0.099(11) 0.089(9) -0.030(9) 0.003(8) -0.016(8)
C64B 0.083(9) 0.095(10) 0.087(8) -0.038(9) 0.003(8) -0.014(8)
C65A 0.075(7) 0.080(9) 0.083(7) -0.031(7) 0.006(6) -0.023(7)
C65B 0.075(7) 0.080(9) 0.083(7) -0.031(7) 0.006(6) -0.023(7)
C66 0.076(9) 0.080(11) 0.084(8) -0.030(9) 0.007(8) -0.022(9)
C66B 0.075(9) 0.080(11) 0.083(8) -0.031(9) 0.007(8) -0.022(9)
C67A 0.078(9) 0.083(11) 0.089(10) -0.030(10) 0.003(8) -0.025(9)
C67B 0.076(10) 0.080(12) 0.086(10) -0.031(10) 0.006(9) -0.022(9)
C68A 0.079(10) 0.082(11) 0.087(9) -0.027(9) 0.002(9) -0.020(9)
C68B 0.074(10) 0.081(11) 0.083(10) -0.030(9) 0.005(9) -0.022(10)
C69 0.156(13) 0.045(7) 0.117(9) 0.009(7) -0.022(9) -0.022(8)
C70 0.170(16) 0.061(12) 0.143(14) 0.014(12) -0.031(13) -0.008(11)
C71 0.173(17) 0.062(12) 0.124(12) 0.018(11) -0.017(12) -0.030(12)
C72 0.165(16) 0.054(11) 0.126(13) 0.006(11) -0.025(13) -0.023(11)
C81 0.052(6) 0.054(7) 0.098(8) 0.004(6) 0.015(6) 0.010(6)
C82 0.070(11) 0.058(10) 0.120(12) 0.000(10) 0.027(9) 0.018(8)
C83 0.088(12) 0.073(12) 0.111(11) -0.001(10) -0.001(9) 0.003(10)
C84 0.056(10) 0.055(9) 0.098(12) 0.019(9) 0.006(9) 0.014(7)
C85 0.088(8) 0.055(7) 0.083(8) 0.019(6) 0.049(7) 0.011(6)
C86 0.106(12) 0.077(11) 0.107(12) 0.038(9) 0.048(10) 0.017(10)
C87 0.113(13) 0.074(10) 0.101(11) 0.008(9) 0.061(10) 0.005(10)
C88 0.102(12) 0.075(12) 0.106(12) 0.014(10) 0.039(10) -0.001(9)
C89 0.078(8) 0.062(8) 0.090(8) -0.014(7) 0.012(7) -0.008(6)
C90 0.095(13) 0.078(12) 0.098(11) -0.022(9) 0.006(10) -0.017(10)
C91 0.087(12) 0.077(11) 0.109(13) -0.016(10) -0.007(11) 0.001(9)
C92 0.089(12) 0.074(11) 0.109(12) -0.010(10) -0.001(11) -0.033(10)
C101 0.080(8) 0.068(8) 0.066(7) 0.030(6) -0.001(6) 0.008(6)
C102 0.097(12) 0.076(11) 0.066(10) 0.051(9) -0.005(10) 0.002(9)
C103 0.095(13) 0.081(11) 0.065(9) 0.025(8) 0.003(10) 0.006(10)
C104 0.089(11) 0.085(12) 0.085(11) 0.024(10) -0.011(10) 0.020(9)
C105 0.088(9) 0.082(9) 0.103(9) 0.010(7) -0.011(8) -0.025(7)
C106 0.099(14) 0.086(12) 0.116(12) 0.007(10) -0.011(12) -0.031(10)
C107 0.094(12) 0.090(13) 0.119(13) 0.011(11) -0.022(12) -0.023(10)
C108 0.096(13) 0.085(13) 0.111(11) 0.016(10) -0.005(11) -0.029(11)
C109 0.076(9) 0.082(9) 0.095(9) 0.009(7) 0.012(7) 0.023(7)
C110 0.088(11) 0.085(13) 0.111(13) 0.007(11) 0.011(11) 0.014(10)
C111 0.094(13) 0.093(13) 0.094(11) 0.006(10) 0.011(11) 0.009(11)
C112 0.088(12) 0.091(13) 0.110(13) -0.007(11) 0.004(11) 0.032(10)

loop_
_atom_type_symbol
_atom_type_description
_atom_type_scat_dispersion_real
_atom_type_scat_dispersion_imag
_atom_type_scat_source
C C 0.0181 0.0091 'International Tables Vol C Tables 4.2.6.8 and 6.1.1.4'
H H 0.0000 0.0000 'International Tables Vol C Tables 4.2.6.8 and 6.1.1.4'
K K 0.3868 1.0657 'International Tables Vol C Tables 4.2.6.8 and 6.1.1.4'
N N 0.0311 0.0180 'International Tables Vol C Tables 4.2.6.8 and 6.1.1.4'
O O 0.0492 0.0322 'International Tables Vol C Tables 4.2.6.8 and 6.1.1.4'
Si Si 0.2541 0.3302 'International Tables Vol C Tables 4.2.6.8 and 6.1.1.4'
U U -4.3638 13.4090 'International Tables Vol C Tables 4.2.6.8 and 6.1.1.4'

loop_
_exptl_crystal_face_index_h
_exptl_crystal_face_index_k
_exptl_crystal_face_index_l
_exptl_crystal_face_perp_dist
-1 5 13 0.0171
1 -5 -13 0.0271
-5 10 0 0.0358
-1 -2 -14 0.0181
7 0 -10 0.0586
-2 -10 -6 0.0070
-5 -4 11 0.0065
-2 10 7 0.0326
0 -5 13 0.0287
1 -10 7 0.0342
7 -8 1 0.0532
6 -5 8 0.0494
7 7 -5 0.0560
2 6 -12 0.0366
1 11 -3 0.0407
-8 -3 5 0.0159
7 5 6 0.0508

loop_
_geom_angle_atom_site_label_1
_geom_angle_atom_site_label_2
_geom_angle_atom_site_label_3
_geom_angle
U2 U1 K1 177.10(7)
O1 U1 U2 125.0(3)
O1 U1 K1 54.6(4)
O1 U1 N2 174.4(5)
O1A U1 U2 40.3(4)
O1A U1 K1 142.2(4)
O1A U1 O1 104.8(6)
O1A U1 O21 100.0(5)
O1A U1 O41 164.3(5)
O1A U1 N1 74.3(5)
O1A U1 N2 70.3(6)
O21 U1 U2 128.9(3)
O21 U1 K1 53.8(3)
O21 U1 O1 89.1(5)
O21 U1 N2 94.3(6)
O41 U1 U2 125.7(3)
O41 U1 K1 52.1(3)
O41 U1 O1 89.7(5)
O41 U1 O21 85.8(5)
O41 U1 N2 94.9(5)
N1 U1 U2 38.9(3)
N1 U1 K1 138.2(3)
N1 U1 O1 106.9(5)
N1 U1 O21 163.8(5)
N1 U1 O41 96.1(5)
N1 U1 N2 69.5(6)
N2 U1 U2 49.5(4)
N2 U1 K1 131.0(4)
U1 U2 K2 176.51(8)
O1A U2 U1 39.1(3)
O1A U2 K2 138.7(3)
O1A U2 O61 107.5(6)
O1A U2 O81 96.0(5)
O1A U2 O101 163.1(5)
O1A U2 N2 69.6(6)
O61 U2 U1 123.8(3)
O61 U2 K2 52.9(4)
O61 U2 O101 89.2(5)
O61 U2 N2 172.7(5)
O81 U2 U1 127.4(3)
O81 U2 K2 53.0(3)
O81 U2 O61 88.6(5)
O81 U2 O101 87.0(5)
O81 U2 N2 98.3(5)
O101 U2 U1 128.2(3)
O101 U2 K2 54.6(3)
O101 U2 N2 93.5(5)
N1 U2 U1 40.8(4)
N1 U2 K2 139.0(5)
N1 U2 O1A 74.9(6)
N1 U2 O61 102.1(6)
N1 U2 O81 167.6(6)
N1 U2 O101 99.3(5)
N1 U2 N2 70.8(6)
N2 U2 U1 49.7(4)
N2 U2 K2 133.7(4)
Si1 K1 U1 65.89(14)
Si1 K1 Si2 104.2(2)
Si1 K1 Si3 100.7(2)
Si2 K1 U1 65.63(11)
Si2 K1 Si3 105.8(2)
Si3 K1 U1 63.97(11)
O1 K1 U1 38.3(2)
O1 K1 Si1 27.7(3)
O1 K1 Si2 88.1(3)
O1 K1 Si3 83.9(3)
O4 K1 U1 92.2(4)
O4 K1 Si1 27.7(4)
O4 K1 Si2 109.7(6)
O4 K1 Si3 122.6(5)
O4 K1 O1 54.6(5)
O4 K1 O21 103.6(6)
O4 K1 O41 116.5(5)
O4 K1 O42 118.5(8)
O21 K1 U1 37.9(3)
O21 K1 Si1 87.0(3)
O21 K1 Si2 27.7(3)
O21 K1 Si3 88.2(3)
O21 K1 O1 64.6(4)
O23 K1 U1 92.0(4)
O23 K1 Si1 124.7(5)
O23 K1 Si2 27.4(4)
O23 K1 Si3 114.2(6)
O23 K1 O1 114.5(5)
O23 K1 O4 118.2(8)
O23 K1 O21 54.6(4)
O23 K1 O41 102.6(6)
O23 K1 O42 123.0(8)
O41 K1 U1 37.3(2)
O41 K1 Si1 89.3(3)
O41 K1 Si2 85.0(3)
O41 K1 Si3 27.3(2)
O41 K1 O1 65.2(3)
O41 K1 O21 62.7(3)
O42 K1 U1 91.2(3)
O42 K1 Si1 108.2(5)
O42 K1 Si2 127.1(5)
O42 K1 Si3 28.1(3)
O42 K1 O1 102.2(5)
O42 K1 O21 115.3(5)
O42 K1 O41 55.3(4)
Si4 K2 U2 64.80(12)
Si4 K2 Si5 103.35(18)
Si4 K2 Si6 103.75(17)
Si5 K2 U2 64.58(10)
Si5 K2 Si6 102.11(16)
Si6 K2 U2 64.73(11)
O61 K2 U2 36.8(3)
O61 K2 Si4 28.1(3)
O61 K2 Si5 84.4(3)
O61 K2 Si6 87.9(3)
O61 K2 O81 63.1(4)
O61 K2 O101 63.4(4)
O64 K2 U2 91.2(4)
O64 K2 Si4 28.1(4)
O64 K2 Si5 126.4(5)
O64 K2 Si6 109.3(6)
O64 K2 O61 55.5(5)
O64 K2 O81 116.1(5)
O64 K2 O83 126.1(7)
O64 K2 O101 101.6(6)
O64 K2 O102 116.0(7)
O81 K2 U2 36.6(2)
O81 K2 Si4 88.3(3)
O81 K2 Si5 28.2(2)
O81 K2 Si6 82.8(3)
O81 K2 O101 61.8(3)
O83 K2 U2 91.9(3)
O83 K2 Si4 114.5(5)
O83 K2 Si5 27.6(3)
O83 K2 Si6 120.3(4)
O83 K2 O61 105.0(5)
O83 K2 O81 55.8(4)
O83 K2 O101 112.7(4)
O101 K2 U2 37.5(2)
O101 K2 Si4 85.2(3)
O101 K2 Si5 87.2(3)
O101 K2 Si6 27.4(3)
O102 K2 U2 91.2(3)
O102 K2 Si4 122.7(4)
O102 K2 Si5 111.8(4)
O102 K2 Si6 27.0(3)
O102 K2 O61 113.4(4)
O102 K2 O81 102.0(5)
O102 K2 O83 117.7(6)
O102 K2 O101 54.2(4)
O1 Si1 K1 59.3(5)
O1 Si1 O2A 117.5(13)
O1 Si1 O2B 110.9(17)
O1 Si1 O3A 110.5(12)
O1 Si1 O3B 117.2(17)
O1 Si1 O4 106.5(10)
O2A Si1 K1 136.7(12)
O2A Si1 O3A 102.5(14)
O2B Si1 K1 92.0(15)
O3A Si1 K1 119.3(11)
O3B Si1 K1 164.5(13)
O3B Si1 O2B 103.0(15)
O4 Si1 K1 49.2(8)
O4 Si1 O2A 124.2(15)
O4 Si1 O2B 87.7(18)
O4 Si1 O3A 91.8(15)
O4 Si1 O3B 127(2)
O21 Si2 K1 58.0(4)
O21 Si2 O23 104.6(8)
O21 Si2 O24 111.6(11)
O22 Si2 K1 128.7(12)
O22 Si2 O21 117.8(12)
O22 Si2 O23 117.0(13)
O22 Si2 O24 102.2(15)
O23 Si2 K1 47.9(7)
O23 Si2 O24 102.7(12)
O24 Si2 K1 127.8(10)
O41 Si3 K1 54.7(5)
O41 Si3 O42 103.4(8)
O41 Si3 O44 117.0(11)
O42 Si3 K1 48.8(6)
O43 Si3 K1 125.2(10)
O43 Si3 O41 115.5(11)
O43 Si3 O42 109.8(12)
O43 Si3 O44 104.7(14)
O44 Si3 K1 128.4(10)
O44 Si3 O42 106.0(11)
O61 Si4 K2 57.1(5)
O61 Si4 O62A 111.4(12)
O61 Si4 O62B 127(3)
O61 Si4 O63A 117.5(11)
O61 Si4 O63B 98(2)
O61 Si4 O64 103.8(9)
O62A Si4 K2 127.7(9)
O62A Si4 O64 101.8(13)
O62B Si4 K2 169(2)
O62B Si4 O63B 105.7(14)
O62B Si4 O64 124(3)
O63A Si4 K2 124.8(8)
O63A Si4 O62A 106.0(11)
O63A Si4 O64 115.3(14)
O63B Si4 K2 82.8(15)
O63B Si4 O64 88(2)
O64 Si4 K2 48.3(7)
O81 Si5 K2 56.5(5)
O81 Si5 O82 112.8(8)
O81 Si5 O83 104.3(7)
O82 Si5 K2 123.3(6)
O82 Si5 O83 105.4(9)
O83 Si5 K2 47.8(5)
O84 Si5 K2 128.6(7)
O84 Si5 O81 115.4(8)
O84 Si5 O82 106.9(9)
O84 Si5 O83 111.7(9)
O101 Si6 K2 57.8(4)
O101 Si6 O102 104.2(8)
O101 Si6 O103 113.1(9)
O101 Si6 O104 113.2(9)
O102 Si6 K2 46.7(6)
O102 Si6 O103 107.2(10)
O103 Si6 K2 127.9(8)
O104 Si6 K2 124.5(8)
O104 Si6 O102 112.5(10)
O104 Si6 O103 106.6(12)
U1 O1 K1 87.2(5)
Si1 O1 U1 177.7(9)
Si1 O1 K1 93.1(6)
U1 O1A U2 100.6(5)
C1A O2A Si1 125(3)
C1B O2B Si1 129(3)
C5A O3A Si1 123(2)
C5B O3B Si1 113(3)
Si1 O4 K1 103.1(9)
C9 O4 K1 124.3(16)
C9 O4 Si1 132(2)
U1 O21 K1 88.3(4)
Si2 O21 U1 176.6(9)
Si2 O21 K1 94.3(5)
C21 O22 Si2 135(2)
Si2 O23 K1 104.7(9)
C25 O23 K1 124.5(13)
C25 O23 Si2 130.2(16)
C29 O24 Si2 135(2)
U1 O41 K1 90.5(4)
Si3 O41 U1 162.3(8)
Si3 O41 K1 98.0(6)
Si3 O42 K1 103.1(7)
C41 O42 K1 123.8(13)
C41 O42 Si3 131.9(15)
C45 O43 Si3 133(2)
C49 O44 Si3 133.1(19)
U2 O61 K2 90.2(5)
Si4 O61 U2 171.7(8)
Si4 O61 K2 94.8(6)
C61A O62A Si4 125.6(19)
C61B O62B Si4 114(3)
C65A O63A Si4 127.6(17)
C65B O63B Si4 131(4)
Si4 O64 K2 103.6(8)
C69 O64 K2 118.8(15)
C69 O64 Si4 135.7(17)
U2 O81 K2 90.3(4)
Si5 O81 U2 168.9(9)
Si5 O81 K2 95.3(5)
C81 O82 Si5 130.3(13)
Si5 O83 K2 104.5(6)
C85 O83 K2 124.2(10)
C85 O83 Si5 131.2(12)
C89 O84 Si5 132.7(14)
U2 O101 K2 88.0(4)
Si6 O101 U2 173.0(8)
Si6 O101 K2 94.8(5)
Si6 O102 K2 106.4(7)
C101 O102 K2 123.3(11)
C101 O102 Si6 130.1(14)
C105 O103 Si6 133.4(17)
C109 O104 Si6 133.3(16)
U2 N1 U1 100.3(6)
U2 N2 U1 80.8(5)
C2 N2 U1 136(2)
C2 N2 U2 143(2)
O2A C1A C2A 117(3)
O2A C1A C3A 91(3)
O2A C1A C4A 102(3)
C3A C1A C2A 114.4(16)
C4A C1A C2A 114.4(16)
C4A C1A C3A 114.6(16)
O2B C1B C2B 112(4)
O2B C1B C3B 100(4)
O2B C1B C4B 99(4)
C2B C1B C3B 114.5(18)
C4B C1B C2B 114.2(18)
C4B C1B C3B 114.8(18)
N2 C2 O2 175(4)
C1A C2A H2AA 109.5
C1A C2A H2AB 109.5
C1A C2A H2AC 109.5
H2AA C2A H2AB 109.5
H2AA C2A H2AC 109.5
H2AB C2A H2AC 109.5
C1B C2B H2BA 109.5
C1B C2B H2BB 109.5
C1B C2B H2BC 109.5
H2BA C2B H2BB 109.5
H2BA C2B H2BC 109.5
H2BB C2B H2BC 109.5
C1A C3A H3AA 109.5
C1A C3A H3AB 109.5
C1A C3A H3AC 109.5
H3AA C3A H3AB 109.5
H3AA C3A H3AC 109.5
H3AB C3A H3AC 109.5
C1B C3B H3BA 109.5
C1B C3B H3BB 109.5
C1B C3B H3BC 109.5
H3BA C3B H3BB 109.5
H3BA C3B H3BC 109.5
H3BB C3B H3BC 109.5
C1A C4A H4AA 109.5
C1A C4A H4AB 109.5
C1A C4A H4AC 109.5
H4AA C4A H4AB 109.5
H4AA C4A H4AC 109.5
H4AB C4A H4AC 109.5
C1B C4B H4BA 109.5
C1B C4B H4BB 109.5
C1B C4B H4BC 109.5
H4BA C4B H4BB 109.5
H4BA C4B H4BC 109.5
H4BB C4B H4BC 109.5
O3A C5A C6A 98(3)
O3A C5A C7A 147(3)
O3A C5A C8A 96(3)
C7A C5A C6A 102.9(19)
C8A C5A C6A 103.5(19)
C8A C5A C7A 104.1(19)
O3B C5B C6B 146(4)
O3B C5B C7B 85(4)
O3B C5B C8B 104(4)
C6B C5B C7B 104(2)
C8B C5B C6B 105(2)
C8B C5B C7B 105(2)
C5A C6A H6AA 109.5
C5A C6A H6AB 109.5
C5A C6A H6AC 109.5
H6AA C6A H6AB 109.5
H6AA C6A H6AC 109.5
H6AB C6A H6AC 109.5
C5B C6B H6BA 109.5
C5B C6B H6BB 109.5
C5B C6B H6BC 109.5
H6BA C6B H6BB 109.5
H6BA C6B H6BC 109.5
H6BB C6B H6BC 109.5
C5A C7A H7AA 109.5
C5A C7A H7AB 109.5
C5A C7A H7AC 109.5
H7AA C7A H7AB 109.5
H7AA C7A H7AC 109.5
H7AB C7A H7AC 109.5
C5B C7B H7BA 109.5
C5B C7B H7BB 109.5
C5B C7B H7BC 109.5
H7BA C7B H7BB 109.5
H7BA C7B H7BC 109.5
H7BB C7B H7BC 109.5
C5A C8A H8AA 109.5
C5A C8A H8AB 109.5
C5A C8A H8AC 109.5
H8AA C8A H8AB 109.5
H8AA C8A H8AC 109.5
H8AB C8A H8AC 109.5
C5B C8B H8BA 109.5
C5B C8B H8BB 109.5
C5B C8B H8BC 109.5
H8BA C8B H8BB 109.5
H8BA C8B H8BC 109.5
H8BB C8B H8BC 109.5
O4 C9 C10 115(2)
O4 C9 C11 106(2)
O4 C9 C12 102(2)
C10 C9 C12 111.0(16)
C11 C9 C10 111.5(16)
C11 C9 C12 111.1(16)
C9 C10 H10A 109.5
C9 C10 H10B 109.5
C9 C10 H10C 109.5
H10A C10 H10B 109.5
H10A C10 H10C 109.5
H10B C10 H10C 109.5
C9 C11 H11A 109.5
C9 C11 H11B 109.5
C9 C11 H11C 109.5
H11A C11 H11B 109.5
H11A C11 H11C 109.5
H11B C11 H11C 109.5
C9 C12 H12A 109.5
C9 C12 H12B 109.5
C9 C12 H12C 109.5
H12A C12 H12B 109.5
H12A C12 H12C 109.5
H12B C12 H12C 109.5
O22 C21 C22 101(3)
O22 C21 C23 115(3)
O22 C21 C24 108(3)
C22 C21 C23 110(2)
C24 C21 C22 112(2)
C24 C21 C23 111(2)
C21 C22 H22A 109.5
C21 C22 H22B 109.5
C21 C22 H22C 109.5
H22A C22 H22B 109.5
H22A C22 H22C 109.5
H22B C22 H22C 109.5
C21 C23 H23A 109.5
C21 C23 H23B 109.5
C21 C23 H23C 109.5
H23A C23 H23B 109.5
H23A C23 H23C 109.5
H23B C23 H23C 109.5
C21 C24 H24A 109.5
C21 C24 H24B 109.5
C21 C24 H24C 109.5
H24A C24 H24B 109.5
H24A C24 H24C 109.5
H24B C24 H24C 109.5
O23 C25 C26 108(2)
O23 C25 C27 117(2)
O23 C25 C28 107(2)
C26 C25 C27 107.5(15)
C28 C25 C26 108.5(16)
C28 C25 C27 108.5(16)
C25 C26 H26A 109.5
C25 C26 H26B 109.5
C25 C26 H26C 109.5
H26A C26 H26B 109.5
H26A C26 H26C 109.5
H26B C26 H26C 109.5
C25 C27 H27A 109.5
C25 C27 H27B 109.5
C25 C27 H27C 109.5
H27A C27 H27B 109.5
H27A C27 H27C 109.5
H27B C27 H27C 109.5
C25 C28 H28A 109.5
C25 C28 H28B 109.5
C25 C28 H28C 109.5
H28A C28 H28B 109.5
H28A C28 H28C 109.5
H28B C28 H28C 109.5
O24 C29 C30 109(2)
O24 C29 C31 110(3)
O24 C29 C32 116(2)
C30 C29 C31 95(3)
C30 C29 C32 113(3)
C31 C29 C32 111(3)
C29 C30 H30A 109.5
C29 C30 H30B 109.5
C29 C30 H30C 109.5
H30A C30 H30B 109.5
H30A C30 H30C 109.5
H30B C30 H30C 109.5
C29 C31 H31A 109.5
C29 C31 H31B 109.5
C29 C31 H31C 109.5
H31A C31 H31B 109.5
H31A C31 H31C 109.5
H31B C31 H31C 109.5
C29 C32 H32A 109.5
C29 C32 H32B 109.5
C29 C32 H32C 109.5
H32A C32 H32B 109.5
H32A C32 H32C 109.5
H32B C32 H32C 109.5
O42 C41 C42 111(2)
O42 C41 C43 104.6(18)
O42 C41 C44 111(2)
C42 C41 C43 109.2(15)
C44 C41 C42 110.5(15)
C44 C41 C43 110.6(14)
C41 C42 H42A 109.5
C41 C42 H42B 109.5
C41 C42 H42C 109.5
H42A C42 H42B 109.5
H42A C42 H42C 109.5
H42B C42 H42C 109.5
C41 C43 H43A 109.5
C41 C43 H43B 109.5
C41 C43 H43C 109.5
H43A C43 H43B 109.5
H43A C43 H43C 109.5
H43B C43 H43C 109.5
C41 C44 H44A 109.5
C41 C44 H44B 109.5
C41 C44 H44C 109.5
H44A C44 H44B 109.5
H44A C44 H44C 109.5
H44B C44 H44C 109.5
O43 C45 C46 130(3)
O43 C45 C47 116(3)
O43 C45 C48 114(3)
C46 C45 C47 97(2)
C48 C45 C46 97(2)
C48 C45 C47 97(2)
C45 C46 H46A 109.5
C45 C46 H46B 109.5
C45 C46 H46C 109.5
H46A C46 H46B 109.5
H46A C46 H46C 109.5
H46B C46 H46C 109.5
C45 C47 H47A 109.5
C45 C47 H47B 109.5
C45 C47 H47C 109.5
H47A C47 H47B 109.5
H47A C47 H47C 109.5
H47B C47 H47C 109.5
C45 C48 H48A 109.5
C45 C48 H48B 109.5
C45 C48 H48C 109.5
H48A C48 H48B 109.5
H48A C48 H48C 109.5
H48B C48 H48C 109.5
O44 C49 C50 111(2)
O44 C49 C51 111(2)
O44 C49 C52 103(2)
C50 C49 C51 111.0(16)
C50 C49 C52 110.4(16)
C51 C49 C52 110.3(16)
C49 C50 H50A 109.5
C49 C50 H50B 109.5
C49 C50 H50C 109.5
H50A C50 H50B 109.5
H50A C50 H50C 109.5
H50B C50 H50C 109.5
C49 C51 H51A 109.5
C49 C51 H51B 109.5
C49 C51 H51C 109.5
H51A C51 H51B 109.5
H51A C51 H51C 109.5
H51B C51 H51C 109.5
C49 C52 H52A 109.5
C49 C52 H52B 109.5
C49 C52 H52C 109.5
H52A C52 H52B 109.5
H52A C52 H52C 109.5
H52B C52 H52C 109.5
O62A C61A C62A 104(3)
O62A C61A C63A 115(2)
O62A C61A C64A 106(2)
C63A C61A C62A 110.4(14)
C64A C61A C62A 110.5(14)
C64A C61A C63A 110.4(14)
O62B C61B C62B 132(6)
O62B C61B C63B 113(5)
O62B C61B C64B 71(4)
C62B C61B C63B 110.7(17)
C62B C61B C64B 111.0(17)
C64B C61B C63B 110.7(17)
C61A C62A H62A 109.5
C61A C62A H62B 109.5
C61A C62A H62C 109.5
H62A C62A H62B 109.5
H62A C62A H62C 109.5
H62B C62A H62C 109.5
C61B C62B H62D 109.5
C61B C62B H62E 109.5
C61B C62B H62F 109.5
H62D C62B H62E 109.5
H62D C62B H62F 109.5
H62E C62B H62F 109.5
C61A C63A H63A 109.5
C61A C63A H63B 109.5
C61A C63A H63C 109.5
H63A C63A H63B 109.5
H63A C63A H63C 109.5
H63B C63A H63C 109.5
C61B C63B H63D 109.5
C61B C63B H63E 109.5
C61B C63B H63F 109.5
H63D C63B H63E 109.5
H63D C63B H63F 109.5
H63E C63B H63F 109.5
C61A C64A H64A 109.5
C61A C64A H64B 109.5
C61A C64A H64C 109.5
H64A C64A H64B 109.5
H64A C64A H64C 109.5
H64B C64A H64C 109.5
C61B C64B H64D 109.5
C61B C64B H64E 109.5
C61B C64B H64F 109.5
H64D C64B H64E 109.5
H64D C64B H64F 109.5
H64E C64B H64F 109.5
O63A C65A C66 112(3)
O63A C65A C67A 106(2)
O63A C65A C68A 98(3)
C66 C65A C68A 113.0(13)
C67A C65A C66 113.6(13)
C67A C65A C68A 113.1(13)
O63B C65B C66B 60(5)
O63B C65B C67B 124(5)
O63B C65B C68B 120(5)
C67B C65B C66B 113.3(16)
C67B C65B C68B 113.5(16)
C68B C65B C66B 113.3(16)
C65A C66 H66A 109.5
C65A C66 H66B 109.5
C65A C66 H66C 109.5
H66A C66 H66B 109.5
H66A C66 H66C 109.5
H66B C66 H66C 109.5
C65B C66B H66D 109.5
C65B C66B H66E 109.5
C65B C66B H66F 109.5
H66D C66B H66E 109.5
H66D C66B H66F 109.5
H66E C66B H66F 109.5
C65A C67A H67A 109.5
C65A C67A H67B 109.5
C65A C67A H67C 109.5
H67A C67A H67B 109.5
H67A C67A H67C 109.5
H67B C67A H67C 109.5
C65B C67B H67D 109.5
C65B C67B H67E 109.5
C65B C67B H67F 109.5
H67D C67B H67E 109.5
H67D C67B H67F 109.5
H67E C67B H67F 109.5
C65A C68A H68A 109.5
C65A C68A H68B 109.5
C65A C68A H68C 109.5
H68A C68A H68B 109.5
H68A C68A H68C 109.5
H68B C68A H68C 109.5
C65B C68B H68D 109.5
C65B C68B H68E 109.5
C65B C68B H68F 109.5
H68D C68B H68E 109.5
H68D C68B H68F 109.5
H68E C68B H68F 109.5
O64 C69 C70 105(2)
O64 C69 C71 113(2)
O64 C69 C72 114(2)
C71 C69 C70 107.8(18)
C72 C69 C70 108.2(17)
C72 C69 C71 108.9(17)
C69 C70 H70A 109.5
C69 C70 H70B 109.5
C69 C70 H70C 109.5
H70A C70 H70B 109.5
H70A C70 H70C 109.5
H70B C70 H70C 109.5
C69 C71 H71A 109.5
C69 C71 H71B 109.5
C69 C71 H71C 109.5
H71A C71 H71B 109.5
H71A C71 H71C 109.5
H71B C71 H71C 109.5
C69 C72 H72A 109.5
C69 C72 H72B 109.5
C69 C72 H72C 109.5
H72A C72 H72B 109.5
H72A C72 H72C 109.5
H72B C72 H72C 109.5
O82 C81 C82 108.7(18)
O82 C81 C83 104.9(19)
O82 C81 C84 114.6(17)
C82 C81 C83 111(2)
C82 C81 C84 109.4(19)
C84 C81 C83 109(2)
C81 C82 H82A 109.5
C81 C82 H82B 109.5
C81 C82 H82C 109.5
H82A C82 H82B 109.5
H82A C82 H82C 109.5
H82B C82 H82C 109.5
C81 C83 H83A 109.5
C81 C83 H83B 109.5
C81 C83 H83C 109.5
H83A C83 H83B 109.5
H83A C83 H83C 109.5
H83B C83 H83C 109.5
C81 C84 H84A 109.5
C81 C84 H84B 109.5
C81 C84 H84C 109.5
H84A C84 H84B 109.5
H84A C84 H84C 109.5
H84B C84 H84C 109.5
O83 C85 C86 108.7(17)
O83 C85 C87 113.6(16)
O83 C85 C88 107.7(18)
C87 C85 C86 108.9(14)
C88 C85 C86 108.5(14)
C88 C85 C87 109.4(14)
C85 C86 H86A 109.5
C85 C86 H86B 109.5
C85 C86 H86C 109.5
H86A C86 H86B 109.5
H86A C86 H86C 109.5
H86B C86 H86C 109.5
C85 C87 H87A 109.5
C85 C87 H87B 109.5
C85 C87 H87C 109.5
H87A C87 H87B 109.5
H87A C87 H87C 109.5
H87B C87 H87C 109.5
C85 C88 H88A 109.5
C85 C88 H88B 109.5
C85 C88 H88C 109.5
H88A C88 H88B 109.5
H88A C88 H88C 109.5
H88B C88 H88C 109.5
O84 C89 C90 109(2)
O84 C89 C91 111(2)
O84 C89 C92 109(2)
C90 C89 C91 110(2)
C90 C89 C92 107(2)
C92 C89 C91 112(2)
C89 C90 H90A 109.5
C89 C90 H90B 109.5
C89 C90 H90C 109.5
H90A C90 H90B 109.5
H90A C90 H90C 109.5
H90B C90 H90C 109.5
C89 C91 H91A 109.5
C89 C91 H91B 109.5
C89 C91 H91C 109.5
H91A C91 H91B 109.5
H91A C91 H91C 109.5
H91B C91 H91C 109.5
C89 C92 H92A 109.5
C89 C92 H92B 109.5
C89 C92 H92C 109.5
H92A C92 H92B 109.5
H92A C92 H92C 109.5
H92B C92 H92C 109.5
O102 C101 C102 104.4(16)
O102 C101 C103 108.6(17)
O102 C101 C104 110.8(18)
C102 C101 C103 111.1(14)
C102 C101 C104 110.6(14)
C103 C101 C104 111.1(14)
C101 C102 H10D 109.5
C101 C102 H10E 109.5
C101 C102 H10F 109.5
H10D C102 H10E 109.5
H10D C102 H10F 109.5
H10E C102 H10F 109.5
C101 C103 H10G 109.5
C101 C103 H10H 109.5
C101 C103 H10I 109.5
H10G C103 H10H 109.5
H10G C103 H10I 109.5
H10H C103 H10I 109.5
C101 C104 H10J 109.5
C101 C104 H10K 109.5
C101 C104 H10L 109.5
H10J C104 H10K 109.5
H10J C104 H10L 109.5
H10K C104 H10L 109.5
O103 C105 C106 107(2)
O103 C105 C107 115(2)
O103 C105 C108 112(2)
C106 C105 C107 107.2(15)
C108 C105 C106 108.0(15)
C108 C105 C107 107.3(15)
C105 C106 H10M 109.5
C105 C106 H10N 109.5
C105 C106 H10O 109.5
H10M C106 H10N 109.5
H10M C106 H10O 109.5
H10N C106 H10O 109.5
C105 C107 H10P 109.5
C105 C107 H10Q 109.5
C105 C107 H10R 109.5
H10P C107 H10Q 109.5
H10P C107 H10R 109.5
H10Q C107 H10R 109.5
C105 C108 H10S 109.5
C105 C108 H10T 109.5
C105 C108 H10U 109.5
H10S C108 H10T 109.5
H10S C108 H10U 109.5
H10T C108 H10U 109.5
O104 C109 C110 110(2)
O104 C109 C111 109(2)
O104 C109 C112 107(2)
C110 C109 C111 108.5(16)
C112 C109 C110 111.7(17)
C112 C109 C111 110.8(16)
C109 C110 H11D 109.5
C109 C110 H11E 109.5
C109 C110 H11F 109.5
H11D C110 H11E 109.5
H11D C110 H11F 109.5
H11E C110 H11F 109.5
C109 C111 H11G 109.5
C109 C111 H11H 109.5
C109 C111 H11I 109.5
H11G C111 H11H 109.5
H11G C111 H11I 109.5
H11H C111 H11I 109.5
C109 C112 H11J 109.5
C109 C112 H11K 109.5
C109 C112 H11L 109.5
H11J C112 H11K 109.5
H11J C112 H11L 109.5
H11K C112 H11L 109.5

loop_
_geom_bond_atom_site_label_1
_geom_bond_atom_site_label_2
_geom_bond_distance
U1 U2 3.2354(6)
U1 K1 3.593(4)
U1 O1 2.227(12)
U1 O1A 2.076(11)
U1 O21 2.210(13)
U1 O41 2.179(10)
U1 N1 2.149(16)
U1 N2 2.498(16)
U2 K2 3.605(4)
U2 O1A 2.129(13)
U2 O61 2.161(12)
U2 O81 2.152(10)
U2 O101 2.194(12)
U2 N1 2.066(10)
U2 N2 2.493(18)
K1 Si1 3.405(9)
K1 Si2 3.410(7)
K1 Si3 3.440(8)
K1 O1 2.931(15)
K1 O4 2.65(3)
K1 O21 2.900(12)
K1 O23 2.61(2)
K1 O41 2.836(13)
K1 O42 2.658(19)
K2 Si4 3.414(7)
K2 Si5 3.441(6)
K2 Si6 3.461(7)
K2 O61 2.876(14)
K2 O64 2.62(2)
K2 O81 2.881(13)
K2 O83 2.636(14)
K2 O101 2.939(12)
K2 O102 2.624(18)
Si1 O1 1.583(14)
Si1 O2A 1.66(2)
Si1 O2B 1.67(2)
Si1 O3A 1.68(2)
Si1 O3B 1.66(2)
Si1 O4 1.63(2)
Si2 O21 1.589(14)
Si2 O22 1.55(2)
Si2 O23 1.624(17)
Si2 O24 1.64(2)
Si3 O41 1.593(11)
Si3 O42 1.664(17)
Si3 O43 1.59(3)
Si3 O44 1.60(2)
Si4 O61 1.613(14)
Si4 O62A 1.637(16)
Si4 O62B 1.632(18)
Si4 O63A 1.628(16)
Si4 O63B 1.635(17)
Si4 O64 1.65(2)
Si5 O81 1.633(11)
Si5 O82 1.644(17)
Si5 O83 1.649(14)
Si5 O84 1.623(17)
Si6 O101 1.597(14)
Si6 O102 1.636(15)
Si6 O103 1.64(2)
Si6 O104 1.618(17)
O2 C2 1.33(4)
O2A C1A 1.51(2)
O2B C1B 1.51(2)
O3A C5A 1.51(2)
O3B C5B 1.51(2)
O4 C9 1.44(3)
O22 C21 1.41(5)
O23 C25 1.40(3)
O24 C29 1.31(3)
O42 C41 1.41(3)
O43 C45 1.13(4)
O44 C49 1.43(3)
O62A C61A 1.51(2)
O62B C61B 1.51(2)
O63A C65A 1.51(2)
O63B C65B 1.51(2)
O64 C69 1.38(3)
O82 C81 1.42(3)
O83 C85 1.43(2)
O84 C89 1.41(3)
O102 C101 1.45(3)
O103 C105 1.38(3)
O104 C109 1.45(3)
N2 C2 1.17(4)
C1A C2A 1.537(13)
C1A C3A 1.537(13)
C1A C4A 1.536(13)
C1B C2B 1.537(13)
C1B C3B 1.537(13)
C1B C4B 1.536(13)
C2A H2AA 0.9800
C2A H2AB 0.9800
C2A H2AC 0.9800
C2B H2BA 0.9800
C2B H2BB 0.9800
C2B H2BC 0.9800
C3A H3AA 0.9800
C3A H3AB 0.9800
C3A H3AC 0.9800
C3B H3BA 0.9800
C3B H3BB 0.9800
C3B H3BC 0.9800
C4A H4AA 0.9800
C4A H4AB 0.9800
C4A H4AC 0.9800
C4B H4BA 0.9800
C4B H4BB 0.9800
C4B H4BC 0.9800
C5A C6A 1.546(13)
C5A C7A 1.543(13)
C5A C8A 1.538(13)
C5B C6B 1.536(13)
C5B C7B 1.538(13)
C5B C8B 1.535(13)
C6A H6AA 0.9800
C6A H6AB 0.9800
C6A H6AC 0.9800
C6B H6BA 0.9800
C6B H6BB 0.9800
C6B H6BC 0.9800
C7A H7AA 0.9800
C7A H7AB 0.9800
C7A H7AC 0.9800
C7B H7BA 0.9800
C7B H7BB 0.9800
C7B H7BC 0.9800
C8A H8AA 0.9800
C8A H8AB 0.9800
C8A H8AC 0.9800
C8B H8BA 0.9800
C8B H8BB 0.9800
C8B H8BC 0.9800
C9 C10 1.538(13)
C9 C11 1.537(13)
C9 C12 1.542(13)
C10 H10A 0.9800
C10 H10B 0.9800
C10 H10C 0.9800
C11 H11A 0.9800
C11 H11B 0.9800
C11 H11C 0.9800
C12 H12A 0.9800
C12 H12B 0.9800
C12 H12C 0.9800
C21 C22 1.537(13)
C21 C23 1.539(13)
C21 C24 1.535(13)
C22 H22A 0.9800
C22 H22B 0.9800
C22 H22C 0.9800
C23 H23A 0.9800
C23 H23B 0.9800
C23 H23C 0.9800
C24 H24A 0.9800
C24 H24B 0.9800
C24 H24C 0.9800
C25 C26 1.539(13)
C25 C27 1.542(13)
C25 C28 1.532(13)
C26 H26A 0.9800
C26 H26B 0.9800
C26 H26C 0.9800
C27 H27A 0.9800
C27 H27B 0.9800
C27 H27C 0.9800
C28 H28A 0.9800
C28 H28B 0.9800
C28 H28C 0.9800
C29 C30 1.527(13)
C29 C31 1.534(13)
C29 C32 1.544(13)
C30 H30A 0.9800
C30 H30B 0.9800
C30 H30C 0.9800
C31 H31A 0.9800
C31 H31B 0.9800
C31 H31C 0.9800
C32 H32A 0.9800
C32 H32B 0.9800
C32 H32C 0.9800
C41 C42 1.532(13)
C41 C43 1.542(13)
C41 C44 1.528(13)
C42 H42A 0.9800
C42 H42B 0.9800
C42 H42C 0.9800
C43 H43A 0.9800
C43 H43B 0.9800
C43 H43C 0.9800
C44 H44A 0.9800
C44 H44B 0.9800
C44 H44C 0.9800
C45 C46 1.536(13)
C45 C47 1.538(13)
C45 C48 1.536(13)
C46 H46A 0.9800
C46 H46B 0.9800
C46 H46C 0.9800
C47 H47A 0.9800
C47 H47B 0.9800
C47 H47C 0.9800
C48 H48A 0.9800
C48 H48B 0.9800
C48 H48C 0.9800
C49 C50 1.536(13)
C49 C51 1.537(13)
C49 C52 1.539(13)
C50 H50A 0.9800
C50 H50B 0.9800
C50 H50C 0.9800
C51 H51A 0.9800
C51 H51B 0.9800
C51 H51C 0.9800
C52 H52A 0.9800
C52 H52B 0.9800
C52 H52C 0.9800
C61A C62A 1.543(13)
C61A C63A 1.541(13)
C61A C64A 1.540(13)
C61B C62B 1.536(13)
C61B C63B 1.541(13)
C61B C64B 1.538(13)
C62A H62A 0.9800
C62A H62B 0.9800
C62A H62C 0.9800
C62B H62D 0.9800
C62B H62E 0.9800
C62B H62F 0.9800
C63A H63A 0.9800
C63A H63B 0.9800
C63A H63C 0.9800
C63B H63D 0.9800
C63B H63E 0.9800
C63B H63F 0.9800
C64A H64A 0.9800
C64A H64B 0.9800
C64A H64C 0.9800
C64B H64D 0.9800
C64B H64E 0.9800
C64B H64F 0.9800
C65A C66 1.538(13)
C65A C67A 1.536(13)
C65A C68A 1.545(13)
C65B C66B 1.540(13)
C65B C67B 1.538(13)
C65B C68B 1.539(13)
C66 H66A 0.9800
C66 H66B 0.9800
C66 H66C 0.9800
C66B H66D 0.9800
C66B H66E 0.9800
C66B H66F 0.9800
C67A H67A 0.9800
C67A H67B 0.9800
C67A H67C 0.9800
C67B H67D 0.9800
C67B H67E 0.9800
C67B H67F 0.9800
C68A H68A 0.9800
C68A H68B 0.9800
C68A H68C 0.9800
C68B H68D 0.9800
C68B H68E 0.9800
C68B H68F 0.9800
C69 C70 1.541(13)
C69 C71 1.539(13)
C69 C72 1.534(13)
C70 H70A 0.9800
C70 H70B 0.9800
C70 H70C 0.9800
C71 H71A 0.9800
C71 H71B 0.9800
C71 H71C 0.9800
C72 H72A 0.9800
C72 H72B 0.9800
C72 H72C 0.9800
C81 C82 1.535(12)
C81 C83 1.539(13)
C81 C84 1.537(12)
C82 H82A 0.9800
C82 H82B 0.9800
C82 H82C 0.9800
C83 H83A 0.9800
C83 H83B 0.9800
C83 H83C 0.9800
C84 H84A 0.9800
C84 H84B 0.9800
C84 H84C 0.9800
C85 C86 1.533(13)
C85 C87 1.524(12)
C85 C88 1.523(13)
C86 H86A 0.9800
C86 H86B 0.9800
C86 H86C 0.9800
C87 H87A 0.9800
C87 H87B 0.9800
C87 H87C 0.9800
C88 H88A 0.9800
C88 H88B 0.9800
C88 H88C 0.9800
C89 C90 1.531(13)
C89 C91 1.536(13)
C89 C92 1.533(13)
C90 H90A 0.9800
C90 H90B 0.9800
C90 H90C 0.9800
C91 H91A 0.9800
C91 H91B 0.9800
C91 H91C 0.9800
C92 H92A 0.9800
C92 H92B 0.9800
C92 H92C 0.9800
C101 C102 1.530(12)
C101 C103 1.538(13)
C101 C104 1.539(13)
C102 H10D 0.9800
C102 H10E 0.9800
C102 H10F 0.9800
C103 H10G 0.9800
C103 H10H 0.9800
C103 H10I 0.9800
C104 H10J 0.9800
C104 H10K 0.9800
C104 H10L 0.9800
C105 C106 1.533(13)
C105 C107 1.540(13)
C105 C108 1.532(13)
C106 H10M 0.9800
C106 H10N 0.9800
C106 H10O 0.9800
C107 H10P 0.9800
C107 H10Q 0.9800
C107 H10R 0.9800
C108 H10S 0.9800
C108 H10T 0.9800
C108 H10U 0.9800
C109 C110 1.539(13)
C109 C111 1.542(13)
C109 C112 1.527(13)
C110 H11D 0.9800
C110 H11E 0.9800
C110 H11F 0.9800
C111 H11G 0.9800
C111 H11H 0.9800
C111 H11I 0.9800
C112 H11J 0.9800
C112 H11K 0.9800
C112 H11L 0.9800

loop_
_geom_torsion_atom_site_label_1
_geom_torsion_atom_site_label_2
_geom_torsion_atom_site_label_3
_geom_torsion_atom_site_label_4
_geom_torsion
K1 Si1 O2A C1A -11(4)
K1 Si1 O2B C1B -129(4)
K1 Si1 O3A C5A 146(2)
K1 Si1 O3B C5B 15(9)
K1 Si1 O4 C9 -169(3)
K1 Si2 O22 C21 -22(4)
K1 Si2 O23 C25 -171(3)
K1 Si2 O24 C29 146(3)
K1 Si3 O41 U1 -118(3)
K1 Si3 O42 C41 167(3)
K1 Si3 O43 C45 -17(3)
K1 Si3 O44 C49 144(2)
K1 O4 C9 C10 -160.0(16)
K1 O4 C9 C11 77(2)
K1 O4 C9 C12 -40(2)
K1 O23 C25 C26 -21(3)
K1 O23 C25 C27 -142.9(17)
K1 O23 C25 C28 95(2)
K1 O42 C41 C42 83.0(19)
K1 O42 C41 C43 -35(2)
K1 O42 C41 C44 -153.8(15)
K2 Si4 O62A C61A 137.5(19)
K2 Si4 O62B C61B 45(16)
K2 Si4 O63A C65A -32(3)
K2 Si4 O63B C65B -160(6)
K2 Si4 O64 C69 -163(4)
K2 Si5 O81 U2 -120(4)
K2 Si5 O82 C81 139.3(15)
K2 Si5 O83 C85 177(3)
K2 Si5 O84 C89 -30(2)
K2 Si6 O102 C101 175(2)
K2 Si6 O103 C105 165.4(18)
K2 Si6 O104 C109 -19(2)
K2 O64 C69 C70 84(2)
K2 O64 C69 C71 -33(3)
K2 O64 C69 C72 -157.8(16)
K2 O83 C85 C86 -33(2)
K2 O83 C85 C87 -154.7(14)
K2 O83 C85 C88 84.0(18)
K2 O102 C101 C102 -25.9(18)
K2 O102 C101 C103 92.7(15)
K2 O102 C101 C104 -145.0(13)
Si1 O2A C1A C2A -41(4)
Si1 O2A C1A C3A -160(3)
Si1 O2A C1A C4A 85(3)
Si1 O2B C1B C2B 58(5)
Si1 O2B C1B C3B -64(4)
Si1 O2B C1B C4B 179(4)
Si1 O3A C5A C6A -80(3)
Si1 O3A C5A C7A 49(6)
Si1 O3A C5A C8A 176(2)
Si1 O3B C5B C6B 35(8)
Si1 O3B C5B C7B 144(4)
Si1 O3B C5B C8B -113(4)
Si1 O4 C9 C10 7(3)
Si1 O4 C9 C11 -116(2)
Si1 O4 C9 C12 128(2)
Si2 O22 C21 C22 -89(3)
Si2 O22 C21 C23 29(4)
Si2 O22 C21 C24 154(2)
Si2 O23 C25 C26 148(2)
Si2 O23 C25 C27 26(4)
Si2 O23 C25 C28 -95(3)
Si2 O24 C29 C30 95(3)
Si2 O24 C29 C31 -161(3)
Si2 O24 C29 C32 -34(5)
Si3 O42 C41 C42 -82(3)
Si3 O42 C41 C43 161(2)
Si3 O42 C41 C44 41(3)
Si3 O43 C45 C46 14(5)
Si3 O43 C45 C47 139(2)
Si3 O43 C45 C48 -109(3)
Si3 O44 C49 C50 -139(3)
Si3 O44 C49 C51 -15(3)
Si3 O44 C49 C52 103(3)
Si4 O62A C61A C62A 115(2)
Si4 O62A C61A C63A -6(3)
Si4 O62A C61A C64A -128(2)
Si4 O62B C61B C62B -89(7)
Si4 O62B C61B C63B 65(6)
Si4 O62B C61B C64B 170(6)
Si4 O63A C65A C66 36(3)
Si4 O63A C65A C67A 160(2)
Si4 O63A C65A C68A -83(3)
Si4 O63B C65B C66B 168(8)
Si4 O63B C65B C67B -93(7)
Si4 O63B C65B C68B 67(7)
Si4 O64 C69 C70 -115(3)
Si4 O64 C69 C71 128(3)
Si4 O64 C69 C72 3(4)
Si5 O82 C81 C82 115(2)
Si5 O82 C81 C83 -126.8(19)
Si5 O82 C81 C84 -8(3)
Si5 O83 C85 C86 150.4(18)
Si5 O83 C85 C87 29(3)
Si5 O83 C85 C88 -92(2)
Si5 O84 C89 C90 151(2)
Si5 O84 C89 C91 31(3)
Si5 O84 C89 C92 -93(2)
Si6 O102 C101 C102 159.9(16)
Si6 O102 C101 C103 -81(2)
Si6 O102 C101 C104 41(2)
Si6 O103 C105 C106 -168.0(19)
Si6 O103 C105 C107 73(3)
Si6 O103 C105 C108 -50(3)
Si6 O104 C109 C110 27(3)
Si6 O104 C109 C111 -91(2)
Si6 O104 C109 C112 148.8(18)
O1 Si1 O2A C1A 63(3)
O1 Si1 O2B C1B -72(4)
O1 Si1 O3A C5A 80(3)
O1 Si1 O3B C5B -58(4)
O1 Si1 O4 K1 -16.4(12)
O1 Si1 O4 C9 174(2)
O2A Si1 O1 K1 -130.2(14)
O2A Si1 O3A C5A -46(3)
O2A Si1 O4 K1 125.2(15)
O2A Si1 O4 C9 -44(3)
O2B Si1 O1 K1 -79.5(17)
O2B Si1 O3B C5B -179(4)
O2B Si1 O4 K1 94.7(16)
O2B Si1 O4 C9 -75(3)
O3A Si1 O1 K1 112.7(13)
O3A Si1 O2A C1A -176(3)
O3A Si1 O4 K1 -128.4(13)
O3A Si1 O4 C9 62(3)
O3B Si1 O1 K1 162.7(17)
O3B Si1 O2B C1B 54(5)
O3B Si1 O4 K1 -160.8(15)
O3B Si1 O4 C9 30(3)
O4 Si1 O1 K1 14.4(11)
O4 Si1 O2A C1A -75(3)
O4 Si1 O2B C1B -178(4)
O4 Si1 O3A C5A -172(3)
O4 Si1 O3B C5B 84(4)
O21 Si2 O22 C21 48(3)
O21 Si2 O23 K1 -13.3(13)
O21 Si2 O23 C25 176(3)
O21 Si2 O24 C29 81(3)
O22 Si2 O21 K1 -120.3(13)
O22 Si2 O23 K1 119.0(14)
O22 Si2 O23 C25 -52(3)
O22 Si2 O24 C29 -46(3)
O23 Si2 O21 K1 11.6(12)
O23 Si2 O22 C21 -78(3)
O23 Si2 O24 C29 -168(3)
O24 Si2 O21 K1 121.9(10)
O24 Si2 O22 C21 170(3)
O24 Si2 O23 K1 -130.0(12)
O24 Si2 O23 C25 59(3)
O41 Si3 O42 K1 -3.9(11)
O41 Si3 O42 C41 163(2)
O41 Si3 O43 C45 47(3)
O41 Si3 O44 C49 79(3)
O42 Si3 O41 U1 -115(3)
O42 Si3 O41 K1 3.6(10)
O42 Si3 O43 C45 -70(3)
O42 Si3 O44 C49 -167(3)
O43 Si3 O41 U1 125(3)
O43 Si3 O41 K1 -116.4(10)
O43 Si3 O42 K1 119.9(12)
O43 Si3 O42 C41 -73(3)
O43 Si3 O44 C49 -51(3)
O44 Si3 O41 U1 1(3)
O44 Si3 O41 K1 119.6(11)
O44 Si3 O42 K1 -127.5(12)
O44 Si3 O42 C41 40(3)
O44 Si3 O43 C45 177(3)
O61 Si4 O62A C61A 73(2)
O61 Si4 O62B C61B -61(6)
O61 Si4 O63A C65A 35(3)
O61 Si4 O63B C65B -105(6)
O61 Si4 O64 K2 -14.8(12)
O61 Si4 O64 C69 -178(3)
O62A Si4 O61 K2 122.0(11)
O62A Si4 O63A C65A 160(2)
O62A Si4 O64 K2 -130.6(12)
O62A Si4 O64 C69 66(3)
O62B Si4 O61 K2 168(2)
O62B Si4 O63B C65B 27(7)
O62B Si4 O64 K2 -170.1(18)
O62B Si4 O64 C69 27(4)
O63A Si4 O61 K2 -115.5(11)
O63A Si4 O62A C61A -56(3)
O63A Si4 O64 K2 115.2(11)
O63A Si4 O64 C69 -48(3)
O63B Si4 O61 K2 -76.3(19)
O63B Si4 O62B C61B -174(5)
O63B Si4 O64 K2 82(2)
O63B Si4 O64 C69 -81(3)
O64 Si4 O61 K2 13.1(11)
O64 Si4 O62A C61A -177(2)
O64 Si4 O62B C61B 88(6)
O64 Si4 O63A C65A -88(3)
O64 Si4 O63B C65B 151(6)
O81 Si5 O82 C81 75.5(18)
O81 Si5 O83 K2 -2.2(10)
O81 Si5 O83 C85 175(2)
O81 Si5 O84 C89 36(2)
O82 Si5 O81 U2 -4(5)
O82 Si5 O81 K2 115.8(7)
O82 Si5 O83 K2 -121.2(8)
O82 Si5 O83 C85 56(2)
O82 Si5 O84 C89 162.5(19)
O83 Si5 O81 U2 -118(4)
O83 Si5 O81 K2 2.0(9)
O83 Si5 O82 C81 -171.4(16)
O83 Si5 O84 C89 -83(2)
O84 Si5 O81 U2 119(4)
O84 Si5 O81 K2 -120.9(8)
O84 Si5 O82 C81 -52.3(19)
O84 Si5 O83 K2 123.0(8)
O84 Si5 O83 C85 -60(2)
O101 Si6 O102 K2 -6.2(10)
O101 Si6 O102 C101 168.8(17)
O101 Si6 O103 C105 99(2)
O101 Si6 O104 C109 46(2)
O102 Si6 O101 K2 5.3(8)
O102 Si6 O103 C105 -147(2)
O102 Si6 O104 C109 -71(2)
O103 Si6 O101 K2 121.4(9)
O103 Si6 O102 K2 -126.3(10)
O103 Si6 O102 C101 49(2)
O103 Si6 O104 C109 171.4(19)
O104 Si6 O101 K2 -117.3(9)
O104 Si6 O102 K2 116.9(10)
O104 Si6 O102 C101 -68(2)
O104 Si6 O103 C105 -26(2)

loop_
_exptl_oxdiff_crystal_face_indexfrac_h
_exptl_oxdiff_crystal_face_indexfrac_k
_exptl_oxdiff_crystal_face_indexfrac_l
_exptl_oxdiff_crystal_face_x
_exptl_oxdiff_crystal_face_y
_exptl_oxdiff_crystal_face_z
-1.0778 5.3470 12.6716 0.0305 -0.0536 0.9981
0.9427 -4.8908 -12.9679 -0.0529 0.0948 -0.9941
-4.5555 10.0257 -0.3953 -0.5744 0.6708 0.4691
-0.8277 -1.7093 -14.0549 -0.2846 0.3344 -0.8984
6.9958 0.0098 -10.0011 0.6114 0.4628 -0.6741
-1.9981 -9.9990 -6.0150 -0.2316 -0.5686 -0.7715
-4.9944 -4.0073 10.9984 -0.3499 -0.7554 0.5346
-2.0010 9.9946 7.0132 -0.1876 0.4635 0.8771
0.0059 -5.0024 13.0012 0.2296 -0.8076 0.5514
1.0056 -9.9991 6.9933 0.2863 -0.9548 -0.0354
7.0021 -7.9916 0.9958 0.8337 -0.4979 -0.3729
6.0035 -4.9949 8.0020 0.8065 -0.5317 0.1854
6.9949 7.0074 -4.9910 0.6335 0.8088 -0.0704
1.9938 6.0041 -11.9984 -0.0052 0.8830 -0.4714
0.9950 11.0000 -2.9891 -0.0176 0.9287 0.2933
-7.9962 -3.0091 4.9948 -0.7717 -0.5323 0.2575
6.9992 5.0051 6.0125 0.8112 0.2896 0.4941

loop_
_smtbx_masks_void_nr
_smtbx_masks_void_average_x
_smtbx_masks_void_average_y
_smtbx_masks_void_average_z
_smtbx_masks_void_volume
_smtbx_masks_void_count_electrons
_smtbx_masks_void_content
1 0.313 0.040 0.734 318.0 51.1 'C7 H8'
2 -0.313 0.540 0.266 318.0 48.9 'C7 H8'
3 0.278 0.655 0.674 9.9 0.0 ?
4 0.722 0.155 0.326 9.9 0.0 ?

loop_
_twin_individual_id
_twin_individual_mass_fraction_refined
1 0.518(11)
2 0.482(11)
